data_7025541
loop_
_publ_author_name
'Yi, Xiao-Yi'
'Sung, Herman H. Y.'
'Zhang, Qian-Feng'
'Williams, Ian D.'
'Leung, Wa-Hung'

_publ_section_title
;
 Heterometallic Ti(IV)-Ru(II) and Ti(IV)-Re(I) sulfato complexes
 containing the Kl\"aui tripodal ligand [(eta5-C5H5)Co{P(O)(OEt)2}3]-.
;
_journal_issue 24
_journal_name_full 'Dalton transactions (Cambridge, England : 2003)'
_journal_page_first 5737
_journal_page_last 5741
_journal_paper_doi 10.1039/c001604g
_journal_volume 39
_journal_year 2010
_chemical_formula_sum 'C125 H210 Co6 F6 N2 O94.25 P18 Re3 S5 Ti6'
_chemical_formula_weight 5280.29
_chemical_name_systematic
;
?
;
_space_group_IT_number 14
_symmetry_cell_setting monoclinic
_symmetry_space_group_name_Hall '-P 2ybc'
_symmetry_space_group_name_H-M 'P 1 21/c 1'
_atom_sites_solution_hydrogens geom
_atom_sites_solution_primary direct
_atom_sites_solution_secondary difmap
_audit_creation_method SHELXL-97
_cell_angle_alpha 90.00
_cell_angle_beta 108.1780(10)
_cell_angle_gamma 90.00
_cell_formula_units_Z 4
_cell_length_a 34.3796(3)
_cell_length_b 20.5345(2)
_cell_length_c 31.9948(3)
_cell_measurement_reflns_used 23917
_cell_measurement_temperature 173(2)
_cell_measurement_theta_max 71.42
_cell_measurement_theta_min 2.53
_cell_volume 21460.0(4)
_computing_structure_refinement 'SHELXL-97 (Sheldrick, 1997)'
_computing_structure_solution 'SHELXS-97 (Sheldrick, 1990)'
_diffrn_ambient_temperature 173(2)
_diffrn_measured_fraction_theta_full 0.955
_diffrn_measured_fraction_theta_max 0.952
_diffrn_radiation_monochromator graphite
_diffrn_radiation_source 'fine-focus sealed tube'
_diffrn_radiation_type CuK\a
_diffrn_radiation_wavelength 1.54178
_diffrn_reflns_av_R_equivalents 0.0462
_diffrn_reflns_av_sigmaI/netI 0.0795
_diffrn_reflns_limit_h_max 36
_diffrn_reflns_limit_h_min -41
_diffrn_reflns_limit_k_max 24
_diffrn_reflns_limit_k_min -22
_diffrn_reflns_limit_l_max 34
_diffrn_reflns_limit_l_min -38
_diffrn_reflns_number 67599
_diffrn_reflns_theta_full 66.50
_diffrn_reflns_theta_max 68.00
_diffrn_reflns_theta_min 2.54
_exptl_absorpt_coefficient_mu 11.062
_exptl_absorpt_correction_T_max 1.00
_exptl_absorpt_correction_T_min 0.87
_exptl_absorpt_correction_type multi-scan
_exptl_absorpt_process_details SADABS
_exptl_crystal_colour yellow
_exptl_crystal_density_diffrn 1.634
_exptl_crystal_density_method 'not measured'
_exptl_crystal_description block
_exptl_crystal_F_000 10604
_exptl_crystal_size_max 0.28
_exptl_crystal_size_mid 0.25
_exptl_crystal_size_min 0.20
_refine_diff_density_max 1.256
_refine_diff_density_min -1.100
_refine_diff_density_rms 0.110
_refine_ls_extinction_method none
_refine_ls_goodness_of_fit_ref 1.024
_refine_ls_hydrogen_treatment constr
_refine_ls_matrix_type fullcycle
_refine_ls_number_parameters 2295
_refine_ls_number_reflns 37231
_refine_ls_number_restraints 140
_refine_ls_restrained_S_all 1.041
_refine_ls_R_factor_all 0.0851
_refine_ls_R_factor_gt 0.0530
_refine_ls_shift/su_max 0.000
_refine_ls_shift/su_mean 0.000
_refine_ls_structure_factor_coef Fsqd
_refine_ls_weighting_details 'calc w=1/[\s^2^(Fo^2^)+(0.0560P)^2^+0.0000P] where P=(Fo^2^+2Fc^2^)/3'
_refine_ls_weighting_scheme calc
_refine_ls_wR_factor_gt 0.1145
_refine_ls_wR_factor_ref 0.1218
_reflns_number_gt 24796
_reflns_number_total 37231
_reflns_threshold_expression >2sigma(I)
_cod_data_source_file c001604g.txt
_cod_data_source_block yxy160
_cod_depositor_comments
;
The following automatic conversions were performed:

'_symmetry_cell_setting' value 'Monoclinic' changed to 'monoclinic'
according to /home/saulius/struct/CIF-dictionaries/cif_core.dic
dictionary named 'cif_core.dic' version 2.4.2 from 2011-04-26.

Automatic conversion script
Id: cif_fix_values 1891 2012-01-12 08:04:46Z andrius 
;
_cod_original_cell_volume 21460.0(3)
_cod_original_sg_symbol_H-M P2(1)/c
_cod_database_code 7025541

loop_
_symmetry_equiv_pos_as_xyz
'x, y, z'
'-x, y+1/2, -z+1/2'
'-x, -y, -z'
'x, -y-1/2, z-1/2'

loop_
_atom_site_label
_atom_site_type_symbol
_atom_site_fract_x
_atom_site_fract_y
_atom_site_fract_z
_atom_site_U_iso_or_equiv
_atom_site_adp_type
_atom_site_occupancy
_atom_site_symmetry_multiplicity
_atom_site_calc_flag
_atom_site_refinement_flags
_atom_site_disorder_assembly
_atom_site_disorder_group
Re1 Re 0.069881(9) 0.430709(13) 0.211329(9) 0.03004(7) Uani 1 1 d . G .
Re2 Re 0.336061(10) 0.193902(15) 0.289244(11) 0.03846(8) Uani 1 1 d . A .
Re3 Re 0.329668(10) 0.674261(15) 0.229283(10) 0.03805(8) Uani 1 1 d . O .
Co1 Co 0.03563(3) 0.19478(5) 0.03795(3) 0.0344(2) Uani 1 1 d . . .
Co2 Co 0.09334(3) 0.17121(5) 0.36592(3) 0.0306(2) Uani 1 1 d . . .
Co3 Co 0.49612(3) 0.35039(6) 0.46189(4) 0.0421(3) Uani 1 1 d . . .
Co4 Co 0.45013(4) 0.24129(7) 0.14242(4) 0.0523(3) Uani 1 1 d . . .
Co5 Co 0.23735(4) 0.86750(5) 0.35789(3) 0.0360(3) Uani 1 1 d . . .
Co6 Co 0.18475(3) 0.77257(5) 0.03023(3) 0.0331(2) Uani 1 1 d . . .
Ti1 Ti 0.08731(3) 0.28787(5) 0.15217(3) 0.0233(2) Uani 1 1 d . . .
Ti2 Ti 0.10854(3) 0.27977(5) 0.26882(3) 0.0259(2) Uani 1 1 d . G .
Ti3 Ti 0.41141(4) 0.31716(6) 0.34577(4) 0.0346(3) Uani 1 1 d . A .
Ti4 Ti 0.39516(4) 0.28586(6) 0.23186(4) 0.0377(3) Uani 1 1 d . K .
Ti5 Ti 0.24766(4) 0.73853(5) 0.26780(4) 0.0285(2) Uani 1 1 d . . .
Ti6 Ti 0.22791(4) 0.70315(5) 0.15297(4) 0.0300(3) Uani 1 1 d . O .
S1 S 0.17908(4) 0.29314(7) 0.22233(5) 0.0260(3) Uani 1 1 d . G .
S2 S 0.35809(5) 0.41214(8) 0.26664(5) 0.0368(4) Uani 1 1 d . A .
S3 S 0.19721(5) 0.61121(7) 0.21852(5) 0.0301(3) Uani 1 1 d . O .
P1 P 0.07606(5) 0.27740(8) 0.04750(5) 0.0308(4) Uani 1 1 d . . .
P2 P 0.00325(5) 0.23778(9) 0.07894(5) 0.0330(4) Uani 1 1 d . . .
P3 P 0.07724(5) 0.14883(8) 0.09547(5) 0.0338(4) Uani 1 1 d . . .
P4 P 0.04558(5) 0.22320(8) 0.31706(5) 0.0317(4) Uani 1 1 d . G .
P5 P 0.13259(5) 0.25559(8) 0.37353(5) 0.0324(4) Uani 1 1 d . G .
P6 P 0.11469(5) 0.13191(8) 0.31430(5) 0.0316(4) Uani 1 1 d . G .
P7 P 0.48762(7) 0.41130(12) 0.40447(7) 0.0465(6) Uani 0.85 1 d P A 1
P8 P 0.48995(8) 0.26358(12) 0.42384(8) 0.0498(6) Uani 0.85 1 d P A 1
P9 P 0.43039(7) 0.35263(13) 0.44906(7) 0.0443(5) Uani 0.85 1 d P A 1
P7A P 0.5056(3) 0.3699(5) 0.3987(4) 0.032(2) Uiso 0.15 1 d PD A 2
P8A P 0.4678(4) 0.2541(6) 0.4359(4) 0.036(3) Uiso 0.15 1 d P A 2
P9A P 0.4359(3) 0.3917(5) 0.4382(3) 0.027(2) Uiso 0.15 1 d P A 2
P10 P 0.38881(7) 0.27626(14) 0.12826(7) 0.0656(7) Uani 1 1 d . B .
P11 P 0.44087(7) 0.17649(11) 0.19088(8) 0.0568(6) Uani 1 1 d . C .
P12 P 0.47181(8) 0.31771(11) 0.19005(8) 0.0610(6) Uani 1 1 d . D .
P13 P 0.28660(6) 0.86028(9) 0.32960(6) 0.0399(4) Uani 1 1 d . . .
P14 P 0.23850(5) 0.76287(8) 0.36437(5) 0.0329(4) Uani 1 1 d . . .
P15 P 0.19315(5) 0.85828(8) 0.29350(5) 0.0317(4) Uani 1 1 d . . .
P16 P 0.14853(5) 0.76685(8) 0.07471(5) 0.0326(4) Uani 1 1 d . O .
P17 P 0.20702(6) 0.67555(8) 0.04869(6) 0.0371(4) Uani 1 1 d . O .
P18 P 0.23553(6) 0.81205(9) 0.08188(6) 0.0382(4) Uani 1 1 d . O .
O1 O 0.10937(14) 0.2684(3) 0.02340(14) 0.0454(12) Uani 1 1 d . . .
O2 O 0.04965(14) 0.3373(2) 0.02154(14) 0.0407(11) Uani 1 1 d . E .
O3 O -0.03564(15) 0.2798(3) 0.05275(17) 0.0555(14) Uani 1 1 d . . .
O4 O -0.01784(16) 0.1805(2) 0.09656(17) 0.0508(13) Uani 1 1 d . F .
O5 O 0.06260(17) 0.0765(2) 0.10128(16) 0.0519(14) Uani 1 1 d . . .
O6 O 0.11886(15) 0.1349(2) 0.08536(16) 0.0508(13) Uani 1 1 d . . .
O7 O 0.09824(13) 0.2985(2) 0.09423(12) 0.0303(10) Uani 1 1 d . . .
O8 O 0.02786(12) 0.2795(2) 0.11736(13) 0.0309(10) Uani 1 1 d . . .
O9 O 0.08588(13) 0.18343(19) 0.13895(13) 0.0301(9) Uani 1 1 d . . .
O10 O 0.08027(12) 0.25157(18) 0.20695(12) 0.0256(9) Uani 1 1 d . . .
H10A H 0.0613 0.2168 0.2033 0.031 Uiso 1 1 calc R . .
O11 O 0.01298(16) 0.1791(3) 0.28331(18) 0.0657(16) Uani 1 1 d D . .
O12 O 0.01907(14) 0.2628(2) 0.34158(14) 0.0392(11) Uani 1 1 d D . .
O13 O 0.1153(2) 0.3128(2) 0.39599(17) 0.0637(17) Uani 1 1 d D . .
O14 O 0.17574(17) 0.2408(3) 0.40816(16) 0.0602(16) Uani 1 1 d D . .
O15 O 0.15989(16) 0.1049(3) 0.33220(16) 0.0538(14) Uani 1 1 d D . .
O16 O 0.09026(19) 0.0662(2) 0.29855(16) 0.0603(16) Uani 1 1 d D . .
O17 O 0.05853(13) 0.2711(2) 0.28785(13) 0.0330(10) Uani 1 1 d . . .
O18 O 0.14043(13) 0.2827(2) 0.33268(13) 0.0325(10) Uani 1 1 d . . .
O19 O 0.11057(13) 0.17493(19) 0.27502(13) 0.0308(10) Uani 1 1 d . . .
O20 O 0.42966(14) 0.2954(2) 0.29468(14) 0.0385(11) Uani 1 1 d . . .
H20A H 0.4582 0.2886 0.3007 0.046 Uiso 1 1 calc R . .
O21 O 0.4648(2) 0.4767(3) 0.4111(2) 0.0201(16) Uiso 0.50 1 d PD A 1
O22 O 0.5343(5) 0.4251(7) 0.4036(5) 0.126(4) Uiso 0.70 1 d PD A 1
O21A O 0.5249(3) 0.4481(5) 0.4014(4) 0.040(2) Uiso 0.50 1 d PD A 2
O22A O 0.5439(9) 0.3365(13) 0.3907(9) 0.124(10) Uiso 0.30 1 d PD A 2
O23 O 0.5295(2) 0.2571(4) 0.4074(3) 0.110(3) Uani 1 1 d D . .
O24 O 0.4965(2) 0.2017(3) 0.4529(2) 0.094(2) Uani 1 1 d D . .
O25 O 0.4150(2) 0.2899(4) 0.4699(2) 0.094(2) Uani 1 1 d D . .
O26 O 0.41927(17) 0.4093(3) 0.47537(18) 0.0731(18) Uani 1 1 d D . .
O27 O 0.46593(15) 0.3778(2) 0.36018(15) 0.0458(12) Uani 1 1 d . . .
O28 O 0.45040(15) 0.2536(2) 0.38536(16) 0.0460(12) Uani 1 1 d . . .
O29 O 0.40441(13) 0.3571(2) 0.40056(14) 0.0387(11) Uani 1 1 d . . .
O30 O 0.22914(13) 0.76160(18) 0.20397(12) 0.0272(9) Uani 1 1 d . . .
H30A H 0.2199 0.8050 0.1968 0.033 Uiso 1 1 calc R . .
O31 O 0.3908(4) 0.3522(6) 0.1061(4) 0.070(3) Uiso 0.50 1 d PD B 1
O32 O 0.3608(5) 0.2480(7) 0.0899(5) 0.087(4) Uiso 0.50 1 d PD B 1
O33 O 0.4190(4) 0.1103(6) 0.1746(4) 0.067(3) Uiso 0.50 1 d PD C 1
O34 O 0.4905(4) 0.1514(7) 0.2201(5) 0.078(4) Uiso 0.50 1 d PD C 1
O35 O 0.5177(5) 0.3204(7) 0.2116(5) 0.079(4) Uiso 0.50 1 d PD D 1
O36 O 0.4817(3) 0.3780(5) 0.1667(3) 0.076(3) Uiso 0.70 1 d PD D 1
O31A O 0.3759(4) 0.3265(6) 0.0935(4) 0.064(3) Uiso 0.50 1 d P B 2
O32A O 0.3601(3) 0.2132(5) 0.1001(3) 0.051(3) Uiso 0.50 1 d P B 2
O33A O 0.4019(5) 0.1274(7) 0.1621(5) 0.089(4) Uiso 0.50 1 d P C 2
O34A O 0.4748(4) 0.1276(6) 0.2101(4) 0.065(3) Uiso 0.50 1 d P C 2
O35A O 0.5198(4) 0.2957(6) 0.2216(4) 0.064(3) Uiso 0.50 1 d PD D 2
O36A O 0.4559(8) 0.3890(13) 0.1556(8) 0.096(7) Uiso 0.30 1 d PD D 2
O37 O 0.37199(14) 0.2892(2) 0.16619(15) 0.0453(12) Uani 1 1 d . . .
O38 O 0.42517(16) 0.2042(2) 0.22591(16) 0.0479(13) Uani 1 1 d . . .
O39 O 0.44855(15) 0.3331(2) 0.22152(16) 0.0483(12) Uani 1 1 d . . .
O41 O 0.30609(19) 0.9282(3) 0.32346(18) 0.0649(16) Uani 1 1 d . . .
O42 O 0.32468(15) 0.8267(3) 0.36514(16) 0.0552(14) Uani 1 1 d . L .
O43 O 0.26631(17) 0.7414(3) 0.41210(15) 0.0538(14) Uani 1 1 d . M .
O44 O 0.19459(15) 0.7373(2) 0.36276(15) 0.0395(11) Uani 1 1 d . N .
O45 O 0.14744(15) 0.8674(2) 0.29420(16) 0.0452(12) Uani 1 1 d . . .
O46 O 0.19715(15) 0.9218(2) 0.26672(15) 0.0409(11) Uani 1 1 d . . .
O47 O 0.27723(13) 0.8237(2) 0.28593(14) 0.0359(10) Uani 1 1 d . . .
O48 O 0.25306(13) 0.72426(19) 0.33108(13) 0.0314(10) Uani 1 1 d . . .
O49 O 0.19473(13) 0.79821(19) 0.26726(13) 0.0290(9) Uani 1 1 d . . .
O51 O 0.1216(2) 0.8306(3) 0.07019(16) 0.076(2) Uani 1 1 d D . .
O52 O 0.11317(16) 0.7143(3) 0.05788(16) 0.0598(15) Uani 1 1 d D . .
O53 O 0.17596(19) 0.6265(2) 0.01686(16) 0.0624(16) Uani 1 1 d D . .
O54 O 0.24760(18) 0.6628(3) 0.03724(18) 0.0692(17) Uani 1 1 d D . .
O55 O 0.27309(18) 0.8241(3) 0.06371(19) 0.078(2) Uani 1 1 d D . .
O56 O 0.22543(19) 0.8829(2) 0.09520(19) 0.0692(18) Uani 1 1 d D . .
O57 O 0.17086(13) 0.75530(19) 0.12280(13) 0.0304(10) Uani 1 1 d . . .
O58 O 0.21361(14) 0.65435(19) 0.09584(14) 0.0362(11) Uani 1 1 d . . .
O59 O 0.25146(13) 0.7722(2) 0.12391(13) 0.0336(10) Uani 1 1 d . . .
O61 O 0.14805(12) 0.27826(19) 0.17880(12) 0.0261(9) Uani 1 1 d . . .
O62 O 0.16241(13) 0.2687(2) 0.25727(13) 0.0306(10) Uani 1 1 d . . .
O63 O 0.21611(13) 0.2572(2) 0.22476(14) 0.0349(10) Uani 1 1 d . . .
O64 O 0.18602(13) 0.3633(2) 0.22665(14) 0.0353(10) Uani 1 1 d . . .
O65 O 0.08321(13) 0.36514(19) 0.16709(12) 0.0294(10) Uani 1 1 d . . .
O66 O 0.10186(13) 0.35962(19) 0.25542(13) 0.0312(10) Uani 1 1 d . . .
O67 O 0.02572(19) 0.5267(3) 0.13919(18) 0.0655(16) Uani 1 1 d . G .
O68 O 0.0588(2) 0.5172(3) 0.28503(17) 0.0692(17) Uani 1 1 d . G .
O69 O -0.01240(17) 0.3699(3) 0.2047(2) 0.0765(18) Uani 1 1 d . G .
O70 O 0.13125(14) 0.4606(2) 0.21694(17) 0.0501(13) Uani 1 1 d . . .
H70E H 0.1496 0.4315 0.2201 0.060 Uiso 1 1 d R G .
H70D H 0.1379 0.5003 0.2161 0.060 Uiso 1 1 d R . .
O71 O 0.37610(14) 0.3780(2) 0.23536(14) 0.0397(11) Uani 1 1 d . . .
O72 O 0.38371(15) 0.3961(2) 0.31275(14) 0.0447(12) Uani 1 1 d . . .
O73 O 0.31614(14) 0.3914(2) 0.25951(15) 0.0412(11) Uani 1 1 d . . .
O74 O 0.36109(15) 0.4815(2) 0.25991(18) 0.0531(14) Uani 1 1 d . . .
O75 O 0.35708(14) 0.2476(2) 0.24424(15) 0.0392(11) Uani 1 1 d . . .
O76 O 0.37158(14) 0.2654(2) 0.33135(15) 0.0413(11) Uani 1 1 d . . .
O77 O 0.3063(2) 0.1273(4) 0.3594(2) 0.097(2) Uani 1 1 d . A .
O78 O 0.40530(19) 0.0941(3) 0.3101(2) 0.087(2) Uani 1 1 d . A .
O79 O 0.28208(19) 0.1014(3) 0.2200(2) 0.0742(19) Uani 1 1 d . A .
O80 O 0.29165(13) 0.2720(2) 0.27686(15) 0.0426(12) Uani 1 1 d . . .
H80C H 0.2694 0.2605 0.2577 0.051 Uiso 1 1 d R A .
H80B H 0.2987 0.3100 0.2715 0.051 Uiso 1 1 d R . .
O81 O 0.20679(14) 0.66470(19) 0.25202(14) 0.0351(10) Uani 1 1 d . . .
O82 O 0.19250(14) 0.64200(19) 0.17473(13) 0.0336(10) Uani 1 1 d . . .
O83 O 0.23028(14) 0.5641(2) 0.22923(14) 0.0360(10) Uani 1 1 d . . .
O84 O 0.15841(14) 0.5825(2) 0.21729(16) 0.0416(11) Uani 1 1 d . . .
O85 O 0.28903(14) 0.6990(2) 0.26457(13) 0.0362(10) Uani 1 1 d . . .
O86 O 0.27331(14) 0.6689(2) 0.17946(14) 0.0380(11) Uani 1 1 d . . .
O87 O 0.4084(2) 0.6801(4) 0.3056(2) 0.103(3) Uani 1 1 d . O .
O88 O 0.3789(2) 0.6295(4) 0.1706(2) 0.101(2) Uani 1 1 d . O .
O89 O 0.3467(3) 0.8139(3) 0.2083(3) 0.110(3) Uani 1 1 d . O .
O90 O 0.31092(16) 0.5797(2) 0.24389(19) 0.0624(16) Uani 1 1 d . . .
H90B H 0.2856 0.5727 0.2398 0.075 Uiso 1 1 d R O .
H90A H 0.3279 0.5489 0.2535 0.075 Uiso 1 1 d R . .
C1 C -0.0171(2) 0.1851(5) -0.0144(2) 0.059(2) Uani 1 1 d . . .
H1A H -0.0435 0.2080 -0.0176 0.071 Uiso 1 1 calc R . .
C2 C -0.0054(3) 0.1242(5) 0.0061(3) 0.079(3) Uani 1 1 d . . .
H2A H -0.0222 0.0963 0.0195 0.095 Uiso 1 1 calc R . .
C3 C 0.0338(4) 0.1084(5) 0.0025(3) 0.086(4) Uani 1 1 d . . .
H3A H 0.0499 0.0679 0.0133 0.103 Uiso 1 1 calc R . .
C4 C 0.0450(3) 0.1600(5) -0.0190(3) 0.072(3) Uani 1 1 d . . .
H4A H 0.0713 0.1632 -0.0261 0.087 Uiso 1 1 calc R . .
C5 C 0.0136(2) 0.2075(4) -0.0297(2) 0.055(2) Uani 1 1 d . . .
H5A H 0.0135 0.2491 -0.0460 0.067 Uiso 1 1 calc R . .
C6 C 0.1108(3) 0.0872(4) 0.4028(2) 0.055(2) Uani 1 1 d . . .
H6A H 0.1301 0.0537 0.3982 0.066 Uiso 1 1 calc R . .
C7 C 0.0686(3) 0.0868(4) 0.3833(2) 0.050(2) Uani 1 1 d . . .
H7A H 0.0524 0.0530 0.3626 0.060 Uiso 1 1 calc R . .
C8 C 0.0528(3) 0.1415(4) 0.3987(2) 0.056(2) Uani 1 1 d . . .
H8A H 0.0232 0.1537 0.3907 0.067 Uiso 1 1 calc R . .
C9 C 0.0856(3) 0.1760(4) 0.4273(2) 0.057(2) Uani 1 1 d . . .
H9A H 0.0834 0.2167 0.4436 0.068 Uiso 1 1 calc R . .
C10 C 0.1220(3) 0.1415(4) 0.4304(2) 0.061(2) Uani 1 1 d . . .
H10B H 0.1503 0.1533 0.4492 0.074 Uiso 1 1 calc R . .
C11 C 0.1531(2) 0.2662(4) 0.0443(3) 0.057(2) Uani 1 1 d . . .
H11A H 0.1594 0.2548 0.0758 0.068 Uiso 1 1 calc R . .
H11B H 0.1654 0.3093 0.0423 0.068 Uiso 1 1 calc R . .
C12 C 0.1702(3) 0.2155(5) 0.0210(3) 0.089(3) Uani 1 1 d . . .
H12A H 0.2000 0.2129 0.0346 0.134 Uiso 1 1 calc R . .
H12B H 0.1639 0.2274 -0.0101 0.134 Uiso 1 1 calc R . .
H12C H 0.1579 0.1731 0.0233 0.134 Uiso 1 1 calc R . .
C13 C 0.0706(3) 0.4002(4) 0.0238(3) 0.059(2) Uani 1 1 d . . .
C14 C 0.0395(5) 0.4484(7) -0.0020(5) 0.067(4) Uiso 0.60 1 d P E 1
C14A C 0.0576(8) 0.4444(12) 0.0525(8) 0.078(7) Uiso 0.40 1 d P E 2
C15 C -0.0361(3) 0.3477(5) 0.0503(3) 0.077(3) Uani 1 1 d . . .
H15A H -0.0546 0.3611 0.0211 0.092 Uiso 1 1 calc R . .
H15B H -0.0082 0.3632 0.0525 0.092 Uiso 1 1 calc R . .
C16 C -0.0494(3) 0.3799(5) 0.0850(3) 0.094(4) Uani 1 1 d . . .
H16A H -0.0487 0.4273 0.0815 0.140 Uiso 1 1 calc R . .
H16B H -0.0310 0.3675 0.1140 0.140 Uiso 1 1 calc R . .
H16C H -0.0774 0.3663 0.0823 0.140 Uiso 1 1 calc R . .
C17 C -0.0415(3) 0.1965(5) 0.1266(3) 0.072(3) Uani 1 1 d . . .
C18 C -0.0225(6) 0.1761(10) 0.1708(7) 0.094(6) Uiso 0.55 1 d P F 1
C18A C -0.0610(8) 0.1335(13) 0.1344(8) 0.097(8) Uiso 0.45 1 d P F 2
C19 C 0.0453(3) 0.0559(4) 0.1347(3) 0.058(2) Uani 1 1 d . . .
H19A H 0.0399 0.0946 0.1505 0.070 Uiso 1 1 calc R . .
H19B H 0.0653 0.0281 0.1563 0.070 Uiso 1 1 calc R . .
C20 C 0.0064(3) 0.0189(4) 0.1158(4) 0.089(3) Uani 1 1 d . . .
H20B H -0.0044 0.0056 0.1395 0.133 Uiso 1 1 calc R . .
H20C H 0.0117 -0.0199 0.1005 0.133 Uiso 1 1 calc R . .
H20D H -0.0137 0.0466 0.0949 0.133 Uiso 1 1 calc R . .
C21 C 0.1524(3) 0.1059(6) 0.1197(4) 0.098(4) Uani 1 1 d D . .
H21A H 0.1433 0.0990 0.1459 0.118 Uiso 1 1 calc R . .
H21B H 0.1582 0.0625 0.1096 0.118 Uiso 1 1 calc R . .
C22 C 0.1874(4) 0.1402(6) 0.1321(5) 0.149(7) Uani 1 1 d D . .
H22A H 0.2080 0.1166 0.1553 0.223 Uiso 1 1 calc R . .
H22B H 0.1824 0.1828 0.1432 0.223 Uiso 1 1 calc R . .
H22C H 0.1973 0.1461 0.1067 0.223 Uiso 1 1 calc R . .
C23 C 0.0432(2) 0.4905(4) 0.1679(2) 0.0450(18) Uani 1 1 d . . .
C24 C 0.0636(2) 0.4859(3) 0.2573(2) 0.0471(19) Uani 1 1 d . . .
C25 C 0.0194(2) 0.3935(4) 0.2075(2) 0.0440(18) Uani 1 1 d . . .
C31 C -0.0130(4) 0.1340(6) 0.2907(4) 0.069(4) Uiso 0.70 1 d PD G 1
C31A C -0.0224(10) 0.1743(15) 0.2559(11) 0.071(8) Uiso 0.30 1 d P G 2
C32 C -0.0574(3) 0.1588(5) 0.2771(4) 0.087(3) Uani 1 1 d D . .
C33 C -0.0054(3) 0.3175(4) 0.3206(3) 0.062(2) Uani 1 1 d D G .
H33A H -0.0223 0.3054 0.2904 0.074 Uiso 1 1 calc R . .
H33B H 0.0126 0.3542 0.3185 0.074 Uiso 1 1 calc R . .
C34 C -0.0319(3) 0.3371(4) 0.3464(3) 0.064(2) Uani 1 1 d D . .
H34A H -0.0490 0.3739 0.3319 0.096 Uiso 1 1 calc R G .
H34B H -0.0151 0.3501 0.3759 0.096 Uiso 1 1 calc R . .
H34C H -0.0495 0.3005 0.3485 0.096 Uiso 1 1 calc R . .
C35 C 0.1124(5) 0.3776(5) 0.3840(5) 0.134(5) Uani 1 1 d D . .
H35A H 0.1400 0.3908 0.3835 0.161 Uiso 1 1 calc R . .
H35B H 0.0943 0.3793 0.3531 0.161 Uiso 1 1 calc R . .
C36 C 0.0995(5) 0.4249(5) 0.4053(5) 0.144(6) Uani 1 1 d D . .
H36A H 0.0991 0.4665 0.3902 0.216 Uiso 1 1 calc R . .
H36B H 0.1181 0.4281 0.4355 0.216 Uiso 1 1 calc R . .
H36C H 0.0718 0.4147 0.4059 0.216 Uiso 1 1 calc R . .
C37 C 0.2109(4) 0.2821(6) 0.4185(4) 0.056(3) Uiso 0.65 1 d PD H 1
C38 C 0.2498(6) 0.2449(10) 0.4202(7) 0.088(6) Uiso 0.55 1 d PD H 1
C37A C 0.2084(10) 0.2315(15) 0.4052(10) 0.082(8) Uiso 0.35 1 d P H 2
C38A C 0.2471(9) 0.2617(14) 0.4422(9) 0.099(8) Uiso 0.45 1 d P H 2
C39 C 0.1948(3) 0.1327(5) 0.3251(3) 0.070(3) Uani 1 1 d D . .
H39A H 0.2189 0.1224 0.3507 0.085 Uiso 1 1 calc R . .
H39B H 0.1915 0.1807 0.3240 0.085 Uiso 1 1 calc R . .
C40 C 0.2034(3) 0.1123(5) 0.2859(3) 0.088(3) Uani 1 1 d D . .
H40A H 0.2281 0.1345 0.2841 0.132 Uiso 1 1 calc R . .
H40B H 0.1802 0.1233 0.2600 0.132 Uiso 1 1 calc R . .
H40C H 0.2079 0.0651 0.2869 0.132 Uiso 1 1 calc R . .
C41 C 0.0964(4) 0.0289(6) 0.2626(4) 0.044(3) Uiso 0.65 1 d PD I 1
C41A C 0.0741(9) 0.0429(14) 0.2588(9) 0.073(7) Uiso 0.35 1 d P I 2
C42 C 0.0591(3) -0.0179(5) 0.2477(3) 0.086(3) Uani 1 1 d D . .
C51 C 0.5082(3) 0.3882(5) 0.5253(2) 0.071(3) Uani 1 1 d . A .
H51A H 0.4880 0.4095 0.5375 0.085 Uiso 1 1 calc R . .
C52 C 0.5331(2) 0.4199(4) 0.5037(2) 0.058(2) Uani 1 1 d . A .
H52A H 0.5334 0.4677 0.4978 0.070 Uiso 1 1 calc R . .
C53 C 0.5575(2) 0.3716(5) 0.4917(2) 0.059(2) Uani 1 1 d . A .
H53A H 0.5780 0.3800 0.4760 0.070 Uiso 1 1 calc R . .
C54 C 0.5490(2) 0.3117(5) 0.5066(3) 0.063(2) Uani 1 1 d . A .
H54A H 0.5622 0.2695 0.5031 0.076 Uiso 1 1 calc R . .
C55 C 0.5178(3) 0.3197(5) 0.5268(3) 0.068(3) Uani 1 1 d . A .
H55A H 0.5057 0.2847 0.5407 0.081 Uiso 1 1 calc R . .
C57 C 0.4620(4) 0.1663(5) 0.1053(4) 0.088(3) Uani 1 1 d . K .
H57A H 0.4597 0.1184 0.1097 0.105 Uiso 1 1 calc R J 1
C56 C 0.4386(5) 0.2007(8) 0.0789(5) 0.042(3) Uiso 0.50 1 d P K 1
H56A H 0.4108 0.1860 0.0604 0.051 Uiso 0.50 1 calc PR K 1
C58 C 0.5020(5) 0.2150(10) 0.1287(6) 0.048(4) Uiso 0.50 1 d P K 1
H58A H 0.5294 0.2032 0.1496 0.057 Uiso 0.50 1 calc PR K 1
C59 C 0.4902(7) 0.2694(10) 0.1091(7) 0.060(4) Uiso 0.50 1 d P K 1
H59A H 0.5070 0.3100 0.1162 0.072 Uiso 0.50 1 calc PR K 1
C60 C 0.4532(6) 0.2671(12) 0.0786(7) 0.063(5) Uiso 0.50 1 d P K 1
H60A H 0.4385 0.3037 0.0596 0.076 Uiso 0.50 1 calc PR K 1
C56A C 0.4432(6) 0.2287(10) 0.0762(7) 0.058(4) Uiso 0.50 1 d P K 2
H56B H 0.4170 0.2306 0.0513 0.069 Uiso 0.50 1 calc PR K 2
C58A C 0.4968(5) 0.1837(8) 0.1324(5) 0.037(3) Uiso 0.50 1 d P K 2
H58B H 0.5152 0.1546 0.1552 0.045 Uiso 0.50 1 calc PR K 2
C59A C 0.5052(6) 0.2539(11) 0.1264(6) 0.055(4) Uiso 0.50 1 d P K 2
H59B H 0.5299 0.2799 0.1427 0.066 Uiso 0.50 1 calc PR K 2
C60A C 0.4686(7) 0.2763(11) 0.0908(7) 0.063(5) Uiso 0.50 1 d P K 2
H60B H 0.4642 0.3219 0.0794 0.075 Uiso 0.50 1 calc PR K 2
C61 C 0.4435(4) 0.5171(6) 0.3745(4) 0.030(3) Uiso 0.50 1 d PD A 1
H61A H 0.4608 0.5551 0.3732 0.036 Uiso 0.50 1 calc PR A 1
H61B H 0.4385 0.4921 0.3469 0.036 Uiso 0.50 1 calc PR A 1
C62 C 0.4055(4) 0.5394(7) 0.3780(5) 0.079(4) Uiso 0.70 1 d PD A 1
H62A H 0.3918 0.5669 0.3526 0.118 Uiso 0.70 1 calc PR A 1
H62B H 0.4103 0.5647 0.4051 0.118 Uiso 0.70 1 calc PR A 1
H62C H 0.3880 0.5019 0.3787 0.118 Uiso 0.70 1 calc PR A 1
C63 C 0.5505(7) 0.4176(12) 0.3714(8) 0.125(8) Uiso 0.60 1 d PD A 1
C64 C 0.5340(11) 0.4568(16) 0.3310(9) 0.195(13) Uiso 0.60 1 d PD A 1
C61A C 0.5335(8) 0.4775(12) 0.3669(8) 0.096(7) Uiso 0.50 1 d P A 2
C62A C 0.5768(10) 0.4678(18) 0.3680(12) 0.088(10) Uiso 0.30 1 d PD A 2
C63A C 0.5352(10) 0.2752(16) 0.3646(12) 0.147(14) Uiso 0.40 1 d PD A 2
C64A C 0.5779(11) 0.2454(18) 0.3721(14) 0.163(16) Uiso 0.40 1 d PD A 2
C65 C 0.5300(8) 0.2105(12) 0.3738(8) 0.253(11) Uiso 1 1 d D A 1
C66 C 0.5695(11) 0.1694(16) 0.4036(12) 0.408(19) Uiso 1 1 d D A 1
C67 C 0.4758(7) 0.1378(10) 0.4411(7) 0.211(8) Uiso 1 1 d D A .
C68 C 0.4806(11) 0.1102(15) 0.4880(10) 0.278(16) Uiso 0.70 1 d PD . .
C68A C 0.5115(17) 0.099(2) 0.433(3) 0.25(3) Uiso 0.30 1 d PD A 2
C69 C 0.3746(6) 0.2601(8) 0.4468(6) 0.066(5) Uiso 0.50 1 d PD A 1
C70 C 0.3733(7) 0.1944(9) 0.4720(8) 0.086(6) Uiso 0.50 1 d PD A 1
C69A C 0.3852(8) 0.2341(13) 0.4417(9) 0.106(8) Uiso 0.50 1 d PD A 2
C70A C 0.3617(8) 0.2192(12) 0.4743(8) 0.097(7) Uiso 0.50 1 d PD A 2
C71 C 0.3779(5) 0.4375(8) 0.4660(5) 0.052(4) Uiso 0.50 1 d PD A 1
C72 C 0.3793(6) 0.4527(10) 0.5161(6) 0.072(5) Uiso 0.50 1 d PD A 1
C71A C 0.3767(6) 0.4130(8) 0.4756(6) 0.056(4) Uiso 0.50 1 d PD A 2
C72A C 0.3744(9) 0.4847(11) 0.4953(9) 0.115(8) Uiso 0.50 1 d PD A 2
C73 C 0.3175(3) 0.1517(4) 0.3329(3) 0.063(2) Uani 1 1 d . . .
C74 C 0.3783(3) 0.1326(4) 0.3016(3) 0.063(2) Uani 1 1 d . . .
C75 C 0.3023(2) 0.1357(4) 0.2468(3) 0.0492(19) Uani 1 1 d . . .
C81 C 0.3753(5) 0.4052(8) 0.1191(6) 0.097(5) Uiso 0.70 1 d PD B 1
C82 C 0.3884(9) 0.4673(11) 0.0964(10) 0.129(10) Uiso 0.50 1 d PD B 1
C83 C 0.3214(8) 0.2196(14) 0.0893(9) 0.113(8) Uiso 0.50 1 d PD B 1
C84 C 0.3040(7) 0.1893(11) 0.0441(8) 0.152(8) Uiso 0.70 1 d PD B 1
C85 C 0.3747(5) 0.1076(8) 0.1792(6) 0.091(5) Uiso 0.70 1 d PD C 1
C86 C 0.3441(8) 0.0677(15) 0.1432(10) 0.148(11) Uiso 0.50 1 d PD C 1
C81A C 0.3470(14) 0.383(2) 0.0867(16) 0.125(15) Uiso 0.30 1 d PD B 2
C82A C 0.3709(11) 0.4366(17) 0.0683(12) 0.165(13) Uiso 0.50 1 d PD B 2
C83A C 0.3184(8) 0.2505(12) 0.0756(8) 0.101(7) Uiso 0.50 1 d PD B 2
C84A C 0.303(2) 0.185(3) 0.092(3) 0.22(3) Uiso 0.30 1 d PD B 2
C85A C 0.3933(13) 0.068(2) 0.1961(14) 0.112(14) Uiso 0.30 1 d PD C 2
C86A C 0.3584(12) 0.0355(18) 0.1591(13) 0.181(14) Uiso 0.50 1 d PD C 2
C87 C 0.5135(14) 0.124(2) 0.2608(11) 0.194(19) Uiso 0.40 1 d PD C 1
C88 C 0.5361(11) 0.0700(17) 0.2436(13) 0.149(14) Uiso 0.40 1 d PD C 1
C87A C 0.4868(7) 0.0881(11) 0.2508(8) 0.117(7) Uiso 0.60 1 d PD C 2
C88A C 0.5018(9) 0.1173(14) 0.2960(9) 0.161(10) Uiso 0.60 1 d PD C 2
C89 C 0.5292(8) 0.2790(12) 0.2579(8) 0.139(9) Uiso 0.60 1 d PD D 1
C90 C 0.5633(11) 0.310(2) 0.2914(11) 0.209(17) Uiso 0.50 1 d PD D 1
C89A C 0.5456(13) 0.3441(19) 0.2531(13) 0.175(17) Uiso 0.40 1 d PD D 2
C90A C 0.5651(13) 0.390(2) 0.2265(16) 0.25(2) Uiso 0.50 1 d PD D 2
C91 C 0.4954(6) 0.4390(9) 0.1868(6) 0.130(6) Uiso 0.75 1 d PD D 1
C92 C 0.5254(11) 0.4594(19) 0.1633(14) 0.35(2) Uiso 0.73 1 d PD D 1
C91A C 0.448(2) 0.4563(19) 0.165(2) 0.15(2) Uiso 0.25 1 d PD D 2
C92A C 0.435(5) 0.455(5) 0.206(3) 0.44(8) Uiso 0.27 1 d PD D 2
C101 C 0.2078(3) 0.9499(4) 0.3703(3) 0.064(3) Uani 1 1 d . . .
H10C H 0.1846 0.9731 0.3486 0.077 Uiso 1 1 calc R . .
C102 C 0.2489(3) 0.9631(4) 0.3787(3) 0.064(3) Uani 1 1 d . . .
H10D H 0.2607 0.9976 0.3641 0.077 Uiso 1 1 calc R . .
C103 C 0.2714(3) 0.9204(4) 0.4120(3) 0.067(3) Uani 1 1 d . . .
H10E H 0.3018 0.9193 0.4257 0.080 Uiso 1 1 calc R . .
C104 C 0.2432(3) 0.8827(4) 0.4237(3) 0.069(3) Uani 1 1 d . . .
H10F H 0.2502 0.8482 0.4470 0.083 Uiso 1 1 calc R . .
C105 C 0.2042(3) 0.8994(4) 0.3988(3) 0.064(2) Uani 1 1 d . . .
H10G H 0.1781 0.8802 0.4010 0.077 Uiso 1 1 calc R . .
C106 C 0.1963(3) 0.8363(5) -0.0146(3) 0.067(3) Uani 1 1 d . . .
H10H H 0.2201 0.8667 -0.0089 0.081 Uiso 1 1 calc R . .
C107 C 0.1584(3) 0.8502(5) -0.0091(2) 0.077(3) Uani 1 1 d . . .
H10I H 0.1501 0.8925 0.0011 0.092 Uiso 1 1 calc R . .
C108 C 0.1338(3) 0.7958(6) -0.0219(3) 0.081(3) Uani 1 1 d . . .
H10J H 0.1047 0.7919 -0.0223 0.097 Uiso 1 1 calc R . .
C109 C 0.1560(4) 0.7483(4) -0.0347(3) 0.079(3) Uani 1 1 d . . .
H10K H 0.1459 0.7041 -0.0461 0.095 Uiso 1 1 calc R . .
C110 C 0.1947(4) 0.7736(5) -0.0301(3) 0.081(3) Uani 1 1 d . . .
H11C H 0.2173 0.7504 -0.0375 0.097 Uiso 1 1 calc R . .
C111 C 0.2978(3) 0.9613(4) 0.2831(3) 0.071(3) Uani 1 1 d . . .
H11D H 0.2919 1.0076 0.2875 0.086 Uiso 1 1 calc R . .
H11E H 0.2731 0.9423 0.2618 0.086 Uiso 1 1 calc R . .
C112 C 0.3309(4) 0.9582(5) 0.2654(4) 0.113(4) Uani 1 1 d . . .
H11H H 0.3236 0.9816 0.2373 0.170 Uiso 1 1 calc R . .
H11I H 0.3367 0.9125 0.2605 0.170 Uiso 1 1 calc R . .
H11J H 0.3553 0.9781 0.2860 0.170 Uiso 1 1 calc R . .
C113 C 0.3589(3) 0.8040(6) 0.3507(3) 0.091(4) Uani 1 1 d . . .
C114 C 0.3935(8) 0.7913(11) 0.3934(8) 0.088(6) Uiso 0.50 1 d P L 1
C214 C 0.3884(6) 0.7588(9) 0.3868(7) 0.066(5) Uiso 0.50 1 d P L 2
C115 C 0.2991(3) 0.6968(5) 0.4218(3) 0.079(3) Uani 1 1 d . . .
C116 C 0.3308(8) 0.7281(12) 0.4645(8) 0.093(7) Uiso 0.50 1 d P M 1
C216 C 0.3215(7) 0.6911(11) 0.4660(8) 0.085(6) Uiso 0.50 1 d P M 2
C117 C 0.1882(3) 0.6662(4) 0.3619(3) 0.070(3) Uani 1 1 d . . .
C118 C 0.1445(4) 0.6501(7) 0.3569(5) 0.049(3) Uiso 0.55 1 d P N 1
C218 C 0.1564(8) 0.6462(12) 0.3284(8) 0.087(7) Uiso 0.45 1 d P N 2
C119 C 0.1186(2) 0.8151(4) 0.2900(3) 0.054(2) Uani 1 1 d . . .
H11F H 0.1318 0.7730 0.2876 0.065 Uiso 1 1 calc R . .
H11G H 0.0951 0.8212 0.2630 0.065 Uiso 1 1 calc R . .
C120 C 0.1038(3) 0.8146(5) 0.3300(3) 0.079(3) Uani 1 1 d . . .
H12F H 0.0839 0.7793 0.3272 0.119 Uiso 1 1 calc R . .
H12G H 0.0907 0.8564 0.3321 0.119 Uiso 1 1 calc R . .
H12H H 0.1271 0.8078 0.3566 0.119 Uiso 1 1 calc R . .
C121 C 0.1753(3) 0.9240(4) 0.2198(2) 0.065(3) Uani 1 1 d . . .
H12D H 0.1895 0.8956 0.2041 0.078 Uiso 1 1 calc R . .
H12E H 0.1473 0.9066 0.2145 0.078 Uiso 1 1 calc R . .
C122 C 0.1728(5) 0.9858(6) 0.2029(4) 0.142(6) Uani 1 1 d . . .
H12I H 0.1575 0.9849 0.1715 0.213 Uiso 1 1 calc R . .
H12J H 0.2004 1.0026 0.2071 0.213 Uiso 1 1 calc R . .
H12K H 0.1587 1.0141 0.2182 0.213 Uiso 1 1 calc R . .
C123 C 0.3399(3) 0.7608(4) 0.2165(3) 0.061(2) Uani 1 1 d . . .
C124 C 0.3778(2) 0.6785(4) 0.2763(3) 0.063(2) Uani 1 1 d . . .
C125 C 0.3614(3) 0.6449(4) 0.1940(3) 0.062(2) Uani 1 1 d . . .
C131 C 0.1254(5) 0.8783(7) 0.0998(5) 0.052(4) Uiso 0.50 1 d PD O 1
C132 C 0.1024(7) 0.9378(9) 0.0754(8) 0.092(7) Uiso 0.50 1 d PD O 1
C133 C 0.1092(5) 0.6590(8) 0.0785(5) 0.055(4) Uiso 0.50 1 d PD O 1
C134 C 0.0734(9) 0.6276(14) 0.0780(12) 0.168(13) Uiso 0.50 1 d PD O 1
C231 C 0.1087(5) 0.8591(7) 0.1021(5) 0.040(3) Uiso 0.50 1 d PD O 2
C232 C 0.0930(5) 0.9289(7) 0.0900(5) 0.044(3) Uiso 0.50 1 d PD O 2
C233 C 0.0976(6) 0.6815(9) 0.0898(6) 0.071(5) Uiso 0.50 1 d PD O 2
C234 C 0.0617(7) 0.6583(12) 0.0848(9) 0.105(8) Uiso 0.50 1 d PD O 2
C135 C 0.1761(4) 0.5593(4) 0.0233(4) 0.097(4) Uani 1 1 d D . .
H13A H 0.1740 0.5502 0.0529 0.117 Uiso 1 1 calc R . .
H13B H 0.2024 0.5411 0.0220 0.117 Uiso 1 1 calc R . .
C136 C 0.1428(3) 0.5282(4) -0.0094(3) 0.086(3) Uani 1 1 d D . .
H13C H 0.1441 0.4811 -0.0044 0.130 Uiso 1 1 calc R . .
H13D H 0.1448 0.5373 -0.0388 0.130 Uiso 1 1 calc R . .
H13E H 0.1167 0.5451 -0.0075 0.130 Uiso 1 1 calc R . .
C137 C 0.2874(5) 0.6581(8) 0.0657(5) 0.054(4) Uiso 0.50 1 d PD . .
C237 C 0.2801(6) 0.6231(10) 0.0636(7) 0.075(5) Uiso 0.50 1 d P . .
C138 C 0.3160(3) 0.6263(7) 0.0464(4) 0.107(4) Uani 1 1 d D . .
C139 C 0.3116(6) 0.8528(10) 0.0917(6) 0.076(5) Uiso 0.50 1 d PD P 1
C140 C 0.3485(7) 0.820(2) 0.0902(13) 0.145(14) Uiso 0.40 1 d PD P 1
C239 C 0.3163(8) 0.8116(11) 0.0855(8) 0.088(6) Uiso 0.50 1 d PD P 2
C240 C 0.3388(7) 0.8730(11) 0.0745(8) 0.122(7) Uiso 0.60 1 d PD P 2
C141 C 0.2438(5) 0.9121(7) 0.1363(5) 0.158(6) Uiso 1 1 d D P .
H14A H 0.2715 0.8940 0.1503 0.190 Uiso 1 1 calc R . .
H14B H 0.2270 0.9047 0.1561 0.190 Uiso 1 1 calc R . .
C142 C 0.2460(7) 0.9834(9) 0.1269(7) 0.245(10) Uiso 1 1 d D . .
H14C H 0.2584 1.0069 0.1546 0.368 Uiso 1 1 calc R P .
H14D H 0.2184 1.0002 0.1126 0.368 Uiso 1 1 calc R . .
H14E H 0.2628 0.9898 0.1075 0.368 Uiso 1 1 calc R . .
N1 N 0.25228(18) 0.4546(3) 0.33849(18) 0.0431(15) Uani 1 1 d . . .
H1B H 0.2552 0.4600 0.3682 0.052 Uiso 1 1 calc R . .
C1S C 0.2568(2) 0.3839(4) 0.3310(3) 0.053(2) Uani 1 1 d . . .
H1SA H 0.2584 0.3776 0.3009 0.064 Uiso 1 1 calc R . .
H1SB H 0.2322 0.3607 0.3329 0.064 Uiso 1 1 calc R . .
C2S C 0.2945(3) 0.3541(4) 0.3637(3) 0.066(3) Uani 1 1 d . . .
H2SA H 0.2960 0.3077 0.3572 0.099 Uiso 1 1 calc R . .
H2SB H 0.2928 0.3592 0.3936 0.099 Uiso 1 1 calc R . .
H2SC H 0.3191 0.3762 0.3616 0.099 Uiso 1 1 calc R . .
C3S C 0.2858(3) 0.4941(4) 0.3286(3) 0.059(2) Uani 1 1 d . . .
H3SA H 0.3122 0.4709 0.3406 0.071 Uiso 1 1 calc R . .
H3SB H 0.2798 0.4971 0.2963 0.071 Uiso 1 1 calc R . .
C4S C 0.2902(3) 0.5605(4) 0.3470(3) 0.072(3) Uani 1 1 d . . .
H4SA H 0.3121 0.5833 0.3395 0.109 Uiso 1 1 calc R . .
H4SB H 0.2969 0.5580 0.3791 0.109 Uiso 1 1 calc R . .
H4SC H 0.2644 0.5842 0.3348 0.109 Uiso 1 1 calc R . .
C5S C 0.2118(2) 0.4799(4) 0.3134(3) 0.057(2) Uani 1 1 d . . .
H5SA H 0.2061 0.4682 0.2820 0.068 Uiso 1 1 calc R . .
H5SB H 0.2124 0.5281 0.3154 0.068 Uiso 1 1 calc R . .
C6S C 0.1778(3) 0.4553(5) 0.3285(3) 0.071(3) Uani 1 1 d . . .
H6SA H 0.1519 0.4743 0.3104 0.106 Uiso 1 1 calc R . .
H6SB H 0.1827 0.4677 0.3594 0.106 Uiso 1 1 calc R . .
H6SC H 0.1763 0.4078 0.3259 0.106 Uiso 1 1 calc R . .
N2 N 0.23862(18) 0.4235(3) 0.13854(18) 0.0443(14) Uani 1 1 d . . .
H2B H 0.2353 0.4192 0.1087 0.053 Uiso 1 1 calc R . .
C11S C 0.2376(3) 0.3586(4) 0.1567(3) 0.075(3) Uani 1 1 d . . .
H11K H 0.2487 0.3621 0.1891 0.090 Uiso 1 1 calc R . .
H11L H 0.2086 0.3456 0.1495 0.090 Uiso 1 1 calc R . .
C12S C 0.2592(4) 0.3060(4) 0.1432(3) 0.088(3) Uani 1 1 d . . .
H12L H 0.2553 0.2655 0.1576 0.132 Uiso 1 1 calc R . .
H12M H 0.2885 0.3163 0.1517 0.132 Uiso 1 1 calc R . .
H12N H 0.2484 0.3006 0.1112 0.132 Uiso 1 1 calc R . .
C13S C 0.2053(3) 0.4662(5) 0.1434(3) 0.077(3) Uani 1 1 d . . .
H13F H 0.2065 0.4659 0.1747 0.092 Uiso 1 1 calc R . .
H13G H 0.2109 0.5113 0.1360 0.092 Uiso 1 1 calc R . .
C14S C 0.1631(3) 0.4491(5) 0.1165(3) 0.084(3) Uani 1 1 d . . .
H14F H 0.1439 0.4804 0.1222 0.126 Uiso 1 1 calc R . .
H14G H 0.1565 0.4052 0.1243 0.126 Uiso 1 1 calc R . .
H14H H 0.1610 0.4504 0.0853 0.126 Uiso 1 1 calc R . .
C15S C 0.2791(3) 0.4528(5) 0.1601(4) 0.095(4) Uani 1 1 d . . .
H15C H 0.2800 0.4669 0.1899 0.114 Uiso 1 1 calc R . .
H15D H 0.3001 0.4184 0.1636 0.114 Uiso 1 1 calc R . .
C16S C 0.2904(4) 0.5069(5) 0.1383(4) 0.119(5) Uani 1 1 d . . .
H16D H 0.3178 0.5221 0.1555 0.178 Uiso 1 1 calc R . .
H16E H 0.2706 0.5422 0.1355 0.178 Uiso 1 1 calc R . .
H16F H 0.2907 0.4935 0.1090 0.178 Uiso 1 1 calc R . .
S1S S 0.24228(12) 0.3871(2) 0.02466(13) 0.0381(8) Uiso 0.50 1 d PD Q 1
C10S C 0.2465(4) 0.4341(6) -0.0178(4) 0.030(3) Uiso 0.50 1 d PD Q 1
C10A C 0.2265(4) 0.3918(6) 0.0198(4) 0.017(2) Uiso 0.50 1 d P R 2
S1SA S 0.24552(16) 0.4157(3) 0.0051(2) 0.0619(13) Uiso 0.50 1 d P R 2
F11S F 0.2773(3) 0.4162(5) -0.0324(4) 0.179(4) Uiso 0.85 1 d PD Q 1
F12S F 0.2623(4) 0.4928(6) -0.0050(4) 0.201(5) Uiso 0.80 1 d PD Q 1
F13S F 0.2153(3) 0.4350(5) -0.0489(4) 0.176(4) Uiso 0.85 1 d PD Q 1
O11S O 0.2817(5) 0.3869(8) 0.0570(5) 0.154(6) Uiso 0.60 1 d PD Q 1
O12S O 0.2127(4) 0.4158(6) 0.0394(4) 0.123(4) Uiso 0.80 1 d PD Q 1
O13S O 0.2320(4) 0.3272(6) 0.0086(4) 0.151(4) Uiso 0.80 1 d PD Q 1
O14S O 0.25548(17) 0.4206(4) 0.0070(2) 0.0062(12) Uiso 0.60 1 d P R 2
O15S O 0.1878(10) 0.3924(14) 0.0116(10) 0.066(8) Uiso 0.20 1 d P R 2
F14S F 0.2490(5) 0.4350(7) 0.0561(5) 0.126(5) Uiso 0.50 1 d P R 2
S2S S 0.24637(17) -0.0087(2) -0.04708(14) 0.0267(8) Uiso 0.40 1 d PD S 1
C20S C 0.2362(6) 0.0370(11) -0.0025(6) 0.081(7) Uiso 0.40 1 d PD S 1
S2SA S 0.23401(14) 0.0135(3) -0.03995(16) 0.0255(8) Uiso 0.40 1 d PD T 2
S2SB S 0.2545(3) 0.0119(4) -0.0338(3) 0.0157(13) Uiso 0.20 1 d P T 2
C20A C 0.2428(4) 0.0224(5) -0.0296(3) 0.0089(16) Uiso 0.60 1 d P T 2
F21S F 0.2035(6) 0.0665(10) -0.0290(7) 0.209(8) Uiso 0.50 1 d PD S 1
F22S F 0.2194(3) -0.0052(5) 0.0163(4) 0.158(4) Uiso 0.80 1 d PD S 1
F23S F 0.2718(4) 0.0508(6) 0.0219(4) 0.200(5) Uiso 0.80 1 d PD S 1
F24S F 0.2252(4) 0.0849(6) -0.0072(4) 0.131(4) Uiso 0.60 1 d P U 3
F25S F 0.2662(6) -0.0682(10) -0.0350(6) 0.085(5) Uiso 0.30 1 d P V 3
O21S O 0.2256(5) -0.0456(7) -0.0725(5) 0.103(5) Uiso 0.50 1 d PD S 1
O22S O 0.2805(5) -0.0486(9) -0.0140(6) 0.127(6) Uiso 0.50 1 d PD S 1
O23S O 0.2742(3) 0.0339(5) -0.0660(4) 0.056(3) Uiso 0.50 1 d PD S 1
O24S O 0.2001(5) -0.0230(8) -0.0697(5) 0.118(5) Uiso 0.50 1 d PD T 2
O25S O 0.2640(2) -0.0145(4) -0.0431(2) 0.0106(14) Uiso 0.50 1 d PD T 2
O26S O 0.2556(4) 0.0535(7) -0.0712(5) 0.087(4) Uiso 0.50 1 d PD T 2
O1W O 0.1260(2) 0.7602(3) 0.1890(2) 0.096(2) Uiso 1 1 d . . .
H1W H 0.1444 0.7710 0.2126 0.115 Uiso 1 1 d R . .
H2W H 0.1370 0.7578 0.1686 0.115 Uiso 1 1 d R . .
O2W O 0.4455(7) 0.4732(11) 0.2534(8) 0.066(6) Uiso 0.25 1 d P W 1

loop_
_atom_site_aniso_label
_atom_site_aniso_U_11
_atom_site_aniso_U_22
_atom_site_aniso_U_33
_atom_site_aniso_U_23
_atom_site_aniso_U_13
_atom_site_aniso_U_12
Re1 0.03623(16) 0.02287(14) 0.03161(15) -0.00049(12) 0.01145(12) 0.00341(12)
Re2 0.03403(17) 0.03412(17) 0.04179(17) -0.00241(14) 0.00395(13) 0.00125(14)
Re3 0.03672(17) 0.03756(17) 0.04179(17) 0.00249(14) 0.01504(14) 0.00290(14)
Co1 0.0365(6) 0.0389(6) 0.0238(5) -0.0070(5) 0.0036(4) -0.0007(5)
Co2 0.0387(6) 0.0324(6) 0.0225(5) 0.0058(4) 0.0120(4) -0.0016(5)
Co3 0.0293(6) 0.0606(8) 0.0319(6) 0.0016(6) 0.0028(5) -0.0063(5)
Co4 0.0415(7) 0.0669(9) 0.0496(7) -0.0159(7) 0.0160(6) 0.0069(6)
Co5 0.0490(7) 0.0281(6) 0.0295(6) -0.0071(5) 0.0101(5) -0.0018(5)
Co6 0.0414(6) 0.0318(6) 0.0262(5) 0.0021(5) 0.0106(5) -0.0036(5)
Ti1 0.0280(6) 0.0229(5) 0.0186(5) -0.0001(4) 0.0070(4) 0.0007(4)
Ti2 0.0338(6) 0.0243(6) 0.0196(5) 0.0006(4) 0.0085(4) -0.0013(5)
Ti3 0.0285(6) 0.0367(7) 0.0333(6) -0.0045(5) 0.0021(5) 0.0061(5)
Ti4 0.0377(7) 0.0379(7) 0.0360(7) -0.0033(6) 0.0092(5) 0.0094(6)
Ti5 0.0357(6) 0.0229(6) 0.0269(6) -0.0017(5) 0.0099(5) 0.0015(5)
Ti6 0.0411(7) 0.0234(6) 0.0257(6) -0.0015(5) 0.0110(5) 0.0022(5)
S1 0.0253(7) 0.0262(8) 0.0251(7) -0.0001(6) 0.0059(6) -0.0016(6)
S2 0.0383(9) 0.0301(9) 0.0378(9) -0.0007(7) 0.0059(7) 0.0116(7)
S3 0.0408(9) 0.0186(7) 0.0323(8) -0.0017(6) 0.0134(7) -0.0010(6)
P1 0.0323(9) 0.0384(9) 0.0212(8) 0.0013(7) 0.0074(6) 0.0022(7)
P2 0.0264(8) 0.0374(9) 0.0315(9) -0.0021(7) 0.0039(7) 0.0013(7)
P3 0.0383(10) 0.0276(9) 0.0328(9) -0.0050(7) 0.0074(7) 0.0035(7)
P4 0.0337(9) 0.0347(9) 0.0278(8) 0.0011(7) 0.0113(7) -0.0011(7)
P5 0.0420(10) 0.0325(9) 0.0220(8) -0.0008(7) 0.0090(7) -0.0025(8)
P6 0.0459(10) 0.0223(8) 0.0276(8) 0.0035(7) 0.0127(7) 0.0023(7)
P7 0.0421(13) 0.0563(14) 0.0361(11) 0.0013(11) 0.0047(9) -0.0151(11)
P8 0.0403(13) 0.0565(15) 0.0435(13) 0.0045(11) 0.0001(10) 0.0087(11)
P9 0.0329(12) 0.0637(15) 0.0346(11) -0.0052(11) 0.0080(9) -0.0072(11)
P10 0.0541(13) 0.1026(19) 0.0385(11) -0.0059(12) 0.0120(9) 0.0309(13)
P11 0.0619(14) 0.0485(12) 0.0620(13) -0.0124(11) 0.0221(11) 0.0141(11)
P12 0.0634(15) 0.0614(14) 0.0652(14) -0.0177(12) 0.0305(12) -0.0107(12)
P13 0.0445(11) 0.0360(10) 0.0363(9) -0.0073(8) 0.0086(8) -0.0111(8)
P14 0.0429(10) 0.0300(9) 0.0247(8) 0.0002(7) 0.0091(7) 0.0030(7)
P15 0.0407(10) 0.0258(8) 0.0292(8) -0.0029(7) 0.0115(7) 0.0033(7)
P16 0.0368(9) 0.0320(9) 0.0280(8) -0.0008(7) 0.0088(7) 0.0027(7)
P17 0.0509(11) 0.0323(9) 0.0299(9) -0.0053(7) 0.0154(8) 0.0017(8)
P18 0.0436(10) 0.0342(10) 0.0355(9) 0.0025(8) 0.0103(8) -0.0082(8)
O1 0.039(3) 0.074(3) 0.025(2) -0.006(2) 0.013(2) 0.006(3)
O2 0.047(3) 0.039(3) 0.033(2) 0.006(2) 0.008(2) 0.003(2)
O3 0.039(3) 0.060(3) 0.054(3) -0.010(3) -0.005(2) 0.021(3)
O4 0.050(3) 0.044(3) 0.066(3) -0.003(3) 0.029(3) -0.010(2)
O5 0.085(4) 0.025(3) 0.043(3) -0.003(2) 0.015(3) -0.004(3)
O6 0.044(3) 0.060(3) 0.047(3) 0.005(3) 0.012(2) 0.025(3)
O7 0.034(2) 0.037(2) 0.019(2) 0.0015(19) 0.0079(17) -0.001(2)
O8 0.029(2) 0.040(2) 0.023(2) 0.0025(19) 0.0073(17) 0.005(2)
O9 0.033(2) 0.024(2) 0.030(2) -0.0008(18) 0.0046(18) 0.0005(18)
O10 0.028(2) 0.023(2) 0.025(2) 0.0006(17) 0.0063(17) -0.0063(17)
O11 0.041(3) 0.085(4) 0.066(4) -0.032(3) 0.009(3) -0.023(3)
O12 0.041(3) 0.047(3) 0.035(2) 0.007(2) 0.019(2) 0.009(2)
O13 0.121(5) 0.038(3) 0.048(3) -0.005(3) 0.049(3) -0.004(3)
O14 0.048(3) 0.086(4) 0.035(3) 0.022(3) -0.004(2) -0.026(3)
O15 0.058(3) 0.064(3) 0.044(3) 0.019(3) 0.023(3) 0.022(3)
O16 0.108(5) 0.032(3) 0.041(3) -0.001(2) 0.024(3) -0.027(3)
O17 0.035(3) 0.033(2) 0.033(2) 0.008(2) 0.0146(19) 0.008(2)
O18 0.042(3) 0.028(2) 0.026(2) 0.0011(19) 0.0093(19) -0.003(2)
O19 0.044(3) 0.024(2) 0.028(2) 0.0006(18) 0.0162(19) 0.0000(19)
O20 0.034(3) 0.043(3) 0.034(2) -0.001(2) 0.005(2) 0.015(2)
O23 0.063(5) 0.149(7) 0.103(6) -0.025(5) 0.004(4) 0.023(5)
O24 0.115(6) 0.054(4) 0.079(5) 0.015(3) -0.019(4) 0.010(4)
O25 0.073(5) 0.144(6) 0.055(4) 0.004(4) 0.007(3) -0.055(4)
O26 0.045(3) 0.119(5) 0.050(3) -0.037(3) 0.009(3) 0.004(3)
O27 0.043(3) 0.057(3) 0.035(3) 0.003(2) 0.009(2) -0.008(2)
O28 0.039(3) 0.039(3) 0.048(3) 0.003(2) -0.003(2) 0.009(2)
O29 0.030(2) 0.051(3) 0.032(2) -0.007(2) 0.0039(19) 0.006(2)
O30 0.039(3) 0.016(2) 0.026(2) 0.0011(17) 0.0101(18) 0.0029(18)
O37 0.035(3) 0.060(3) 0.040(3) -0.004(2) 0.011(2) 0.009(2)
O38 0.058(3) 0.041(3) 0.045(3) -0.002(2) 0.016(2) 0.018(2)
O39 0.043(3) 0.051(3) 0.051(3) -0.017(3) 0.015(2) -0.004(2)
O41 0.089(5) 0.045(3) 0.068(4) -0.009(3) 0.034(3) -0.031(3)
O42 0.040(3) 0.076(4) 0.042(3) -0.009(3) 0.002(2) -0.001(3)
O43 0.069(4) 0.060(3) 0.028(3) 0.006(2) 0.009(2) 0.018(3)
O44 0.050(3) 0.033(3) 0.040(3) 0.000(2) 0.020(2) -0.002(2)
O45 0.040(3) 0.042(3) 0.056(3) -0.010(2) 0.019(2) 0.004(2)
O46 0.059(3) 0.025(2) 0.036(3) 0.000(2) 0.012(2) 0.000(2)
O47 0.038(3) 0.033(2) 0.036(2) -0.003(2) 0.010(2) -0.010(2)
O48 0.042(3) 0.024(2) 0.027(2) 0.0037(18) 0.0096(19) 0.0063(19)
O49 0.034(2) 0.024(2) 0.028(2) -0.0048(18) 0.0088(18) 0.0038(18)
O51 0.103(5) 0.082(4) 0.034(3) -0.002(3) 0.008(3) 0.062(4)
O52 0.053(3) 0.084(4) 0.044(3) 0.002(3) 0.017(3) -0.032(3)
O53 0.107(5) 0.036(3) 0.035(3) -0.010(2) 0.009(3) -0.013(3)
O54 0.063(4) 0.097(5) 0.058(3) 0.021(3) 0.034(3) 0.032(3)
O55 0.049(3) 0.120(5) 0.061(4) 0.028(4) 0.011(3) -0.034(4)
O56 0.082(4) 0.036(3) 0.063(4) -0.012(3) -0.014(3) 0.000(3)
O57 0.039(3) 0.026(2) 0.027(2) 0.0020(18) 0.0126(19) 0.0029(19)
O58 0.053(3) 0.020(2) 0.035(2) -0.0038(19) 0.014(2) 0.003(2)
O59 0.036(3) 0.031(2) 0.033(2) 0.000(2) 0.0087(19) -0.006(2)
O61 0.027(2) 0.031(2) 0.0184(19) -0.0055(17) 0.0034(16) -0.0022(18)
O62 0.032(2) 0.035(2) 0.023(2) 0.0011(19) 0.0062(18) -0.0014(19)
O63 0.027(2) 0.037(2) 0.039(3) 0.001(2) 0.0068(19) 0.003(2)
O64 0.037(3) 0.027(2) 0.039(3) -0.007(2) 0.008(2) -0.007(2)
O65 0.045(3) 0.027(2) 0.019(2) -0.0043(18) 0.0145(18) -0.0018(19)
O66 0.044(3) 0.021(2) 0.030(2) 0.0039(18) 0.0128(19) 0.0013(19)
O67 0.085(4) 0.058(4) 0.052(3) 0.022(3) 0.019(3) 0.030(3)
O68 0.107(5) 0.061(4) 0.044(3) -0.013(3) 0.029(3) 0.020(3)
O69 0.041(3) 0.091(5) 0.102(5) -0.008(4) 0.028(3) -0.012(3)
O70 0.041(3) 0.024(2) 0.087(4) -0.002(3) 0.022(3) -0.005(2)
O71 0.045(3) 0.037(3) 0.037(3) 0.003(2) 0.011(2) 0.017(2)
O72 0.053(3) 0.045(3) 0.027(2) -0.002(2) 0.000(2) 0.019(2)
O73 0.038(3) 0.042(3) 0.041(3) -0.002(2) 0.008(2) 0.010(2)
O74 0.044(3) 0.033(3) 0.077(4) 0.008(3) 0.011(3) 0.013(2)
O75 0.040(3) 0.035(3) 0.039(3) -0.006(2) 0.008(2) 0.001(2)
O76 0.033(3) 0.047(3) 0.039(3) -0.008(2) 0.005(2) 0.002(2)
O77 0.106(6) 0.117(6) 0.069(4) 0.025(4) 0.028(4) -0.029(5)
O78 0.061(4) 0.062(4) 0.132(6) 0.013(4) 0.020(4) 0.030(3)
O79 0.075(4) 0.047(3) 0.081(4) -0.027(3) -0.003(3) -0.017(3)
O80 0.027(2) 0.040(3) 0.053(3) -0.009(2) 0.000(2) 0.000(2)
O81 0.054(3) 0.021(2) 0.035(2) -0.0021(19) 0.021(2) 0.001(2)
O82 0.044(3) 0.024(2) 0.030(2) -0.0043(19) 0.007(2) -0.003(2)
O83 0.045(3) 0.028(2) 0.038(2) 0.002(2) 0.016(2) 0.007(2)
O84 0.044(3) 0.029(2) 0.057(3) -0.005(2) 0.024(2) -0.007(2)
O85 0.041(3) 0.038(3) 0.028(2) -0.002(2) 0.0083(19) 0.010(2)
O86 0.045(3) 0.030(2) 0.041(3) 0.000(2) 0.016(2) 0.008(2)
O87 0.047(4) 0.171(7) 0.075(4) 0.000(5) -0.003(3) 0.011(4)
O88 0.087(5) 0.131(6) 0.112(6) -0.015(5) 0.072(5) -0.005(5)
O89 0.147(7) 0.060(4) 0.120(6) 0.022(4) 0.038(6) -0.037(4)
O90 0.044(3) 0.035(3) 0.111(5) 0.022(3) 0.028(3) 0.016(2)
C1 0.040(4) 0.094(7) 0.031(4) -0.022(4) -0.007(3) -0.002(4)
C2 0.110(8) 0.085(7) 0.034(5) -0.020(5) 0.009(5) -0.057(6)
C3 0.131(10) 0.057(6) 0.041(5) -0.027(5) -0.017(5) 0.008(6)
C4 0.056(5) 0.119(8) 0.037(4) -0.053(5) 0.007(4) 0.003(5)
C5 0.059(5) 0.076(6) 0.029(4) -0.006(4) 0.008(3) -0.008(5)
C6 0.072(6) 0.055(5) 0.044(4) 0.036(4) 0.025(4) 0.010(4)
C7 0.065(5) 0.046(5) 0.041(4) 0.017(4) 0.018(4) -0.010(4)
C8 0.064(5) 0.069(5) 0.041(4) 0.031(4) 0.027(4) 0.007(4)
C9 0.091(7) 0.061(5) 0.023(4) 0.004(4) 0.026(4) -0.009(5)
C10 0.059(5) 0.085(6) 0.037(4) 0.035(4) 0.010(4) -0.011(5)
C11 0.041(4) 0.080(6) 0.052(5) 0.002(4) 0.020(4) 0.006(4)
C12 0.092(8) 0.128(9) 0.062(6) 0.014(6) 0.045(6) 0.045(7)
C13 0.070(6) 0.037(4) 0.066(5) 0.008(4) 0.014(4) -0.007(4)
C15 0.079(7) 0.085(7) 0.075(6) 0.049(6) 0.034(5) 0.040(6)
C16 0.097(9) 0.086(8) 0.085(7) -0.014(6) 0.011(6) 0.031(6)
C17 0.073(6) 0.090(7) 0.071(6) 0.006(5) 0.051(5) -0.010(5)
C19 0.076(6) 0.038(4) 0.057(5) 0.006(4) 0.015(4) -0.008(4)
C20 0.088(8) 0.058(6) 0.110(9) 0.004(6) 0.015(6) -0.030(5)
C21 0.060(7) 0.136(10) 0.101(8) 0.031(8) 0.028(6) 0.051(7)
C22 0.091(10) 0.133(11) 0.157(13) 0.041(10) -0.055(9) -0.001(9)
C23 0.052(5) 0.043(4) 0.044(4) -0.002(4) 0.019(4) 0.007(4)
C24 0.061(5) 0.029(4) 0.050(5) 0.008(3) 0.016(4) -0.002(3)
C25 0.050(5) 0.043(4) 0.047(4) -0.002(3) 0.027(4) 0.013(4)
C32 0.052(6) 0.072(6) 0.144(10) 0.002(7) 0.044(6) -0.004(5)
C33 0.090(7) 0.052(5) 0.058(5) 0.009(4) 0.043(5) 0.026(5)
C34 0.072(6) 0.059(5) 0.074(6) 0.003(5) 0.042(5) 0.022(5)
C35 0.208(16) 0.069(8) 0.169(13) -0.017(8) 0.121(12) 0.014(9)
C36 0.214(17) 0.063(8) 0.194(15) 0.004(9) 0.121(13) 0.032(9)
C39 0.053(6) 0.077(6) 0.075(6) 0.006(5) 0.010(5) 0.005(5)
C40 0.082(7) 0.091(8) 0.108(8) 0.021(7) 0.054(7) 0.037(6)
C42 0.110(9) 0.064(6) 0.094(7) -0.038(6) 0.048(7) -0.045(6)
C51 0.049(5) 0.121(8) 0.036(4) -0.011(5) 0.003(4) -0.026(6)
C52 0.050(5) 0.073(6) 0.040(4) -0.009(4) -0.002(4) -0.013(4)
C53 0.028(4) 0.106(7) 0.035(4) -0.002(4) -0.001(3) -0.021(4)
C54 0.038(4) 0.085(7) 0.051(5) 0.004(5) -0.009(4) 0.002(4)
C55 0.058(6) 0.098(7) 0.038(4) 0.014(5) 0.003(4) -0.022(5)
C57 0.116(9) 0.078(7) 0.091(7) -0.026(6) 0.064(7) 0.010(6)
C73 0.056(6) 0.057(5) 0.070(6) -0.004(5) 0.010(5) -0.008(4)
C74 0.050(5) 0.060(5) 0.072(6) 0.007(5) 0.007(4) -0.001(4)
C75 0.049(5) 0.044(4) 0.052(5) -0.001(4) 0.013(4) 0.004(4)
C101 0.091(7) 0.048(5) 0.051(5) -0.019(4) 0.018(5) 0.021(5)
C102 0.107(8) 0.032(4) 0.064(6) -0.025(4) 0.044(5) -0.016(5)
C103 0.069(6) 0.067(6) 0.053(5) -0.039(5) 0.004(4) -0.010(5)
C104 0.119(9) 0.049(5) 0.039(5) -0.011(4) 0.024(5) 0.003(5)
C105 0.079(6) 0.060(5) 0.066(6) -0.037(5) 0.040(5) -0.008(5)
C106 0.065(6) 0.082(6) 0.040(5) 0.033(5) -0.005(4) -0.027(5)
C107 0.129(9) 0.067(6) 0.029(4) 0.024(4) 0.018(5) 0.045(6)
C108 0.042(5) 0.150(10) 0.042(5) 0.045(6) -0.001(4) -0.007(6)
C109 0.151(11) 0.044(5) 0.031(4) 0.006(4) 0.013(6) -0.025(6)
C110 0.120(9) 0.096(8) 0.034(5) 0.026(5) 0.035(5) 0.051(7)
C111 0.083(7) 0.041(5) 0.099(7) 0.016(5) 0.042(6) -0.008(5)
C112 0.147(12) 0.081(8) 0.149(11) 0.020(8) 0.101(10) 0.016(8)
C113 0.048(5) 0.161(11) 0.062(6) 0.020(7) 0.016(4) 0.030(6)
C115 0.083(7) 0.103(8) 0.043(5) 0.015(5) 0.006(4) 0.045(6)
C117 0.077(7) 0.042(5) 0.097(7) 0.010(5) 0.035(6) -0.012(5)
C119 0.042(4) 0.058(5) 0.061(5) 0.003(4) 0.015(4) -0.001(4)
C120 0.054(6) 0.096(7) 0.104(8) 0.029(6) 0.049(6) 0.014(5)
C121 0.102(7) 0.049(5) 0.035(4) 0.014(4) 0.006(4) 0.009(5)
C122 0.226(17) 0.111(10) 0.065(8) 0.033(7) 0.011(9) 0.006(10)
C123 0.064(6) 0.057(5) 0.064(5) 0.009(4) 0.021(4) -0.015(4)
C124 0.033(4) 0.081(6) 0.067(5) 0.000(5) 0.004(4) 0.006(4)
C125 0.058(5) 0.059(5) 0.080(6) -0.009(5) 0.037(5) -0.003(4)
C135 0.113(9) 0.046(6) 0.093(8) -0.003(5) -0.026(7) 0.002(6)
C136 0.092(8) 0.056(6) 0.089(7) -0.021(5) -0.004(6) -0.013(5)
C138 0.059(7) 0.158(11) 0.112(9) -0.021(8) 0.038(6) 0.031(7)
N1 0.048(4) 0.047(4) 0.031(3) -0.004(3) 0.008(3) 0.014(3)
C1S 0.056(5) 0.053(5) 0.053(5) -0.008(4) 0.021(4) 0.003(4)
C2S 0.101(8) 0.053(5) 0.045(5) 0.006(4) 0.025(5) 0.025(5)
C3S 0.064(6) 0.065(5) 0.053(5) 0.005(4) 0.024(4) 0.006(5)
C4S 0.087(7) 0.050(5) 0.086(7) -0.011(5) 0.036(6) -0.012(5)
C5S 0.048(5) 0.057(5) 0.058(5) 0.001(4) 0.005(4) 0.004(4)
C6S 0.051(5) 0.102(7) 0.057(5) -0.006(5) 0.013(4) -0.014(5)
N2 0.050(4) 0.048(4) 0.035(3) 0.000(3) 0.013(3) 0.002(3)
C11S 0.115(9) 0.057(6) 0.062(6) 0.017(5) 0.044(6) 0.012(6)
C12S 0.131(10) 0.067(6) 0.085(7) 0.025(6) 0.060(7) 0.029(6)
C13S 0.089(8) 0.086(7) 0.057(6) -0.007(5) 0.024(5) 0.028(6)
C14S 0.068(7) 0.105(8) 0.077(7) 0.004(6) 0.021(5) 0.010(6)
C15S 0.085(8) 0.102(8) 0.089(8) 0.005(7) 0.015(6) -0.041(7)
C16S 0.166(13) 0.088(8) 0.128(10) -0.018(7) 0.083(9) -0.066(8)

loop_
_atom_type_symbol
_atom_type_description
_atom_type_scat_dispersion_real
_atom_type_scat_dispersion_imag
_atom_type_scat_source
C C 0.0181 0.0091 'International Tables Vol C Tables 4.2.6.8 and 6.1.1.4'
H H 0.0000 0.0000 'International Tables Vol C Tables 4.2.6.8 and 6.1.1.4'
N N 0.0311 0.0180 'International Tables Vol C Tables 4.2.6.8 and 6.1.1.4'
O O 0.0492 0.0322 'International Tables Vol C Tables 4.2.6.8 and 6.1.1.4'
F F 0.0727 0.0534 'International Tables Vol C Tables 4.2.6.8 and 6.1.1.4'
P P 0.2955 0.4335 'International Tables Vol C Tables 4.2.6.8 and 6.1.1.4'
S S 0.3331 0.5567 'International Tables Vol C Tables 4.2.6.8 and 6.1.1.4'
Ti Ti 0.2191 1.8069 'International Tables Vol C Tables 4.2.6.8 and 6.1.1.4'
Co Co -2.3653 3.6143 'International Tables Vol C Tables 4.2.6.8 and 6.1.1.4'
Re Re -5.2083 5.8923 'International Tables Vol C Tables 4.2.6.8 and 6.1.1.4'

loop_
_geom_angle_atom_site_label_1
_geom_angle_atom_site_label_2
_geom_angle_atom_site_label_3
_geom_angle
C23 Re1 C25 89.4(3)
C23 Re1 C24 92.1(3)
C25 Re1 C24 88.1(3)
C23 Re1 O66 174.5(2)
C25 Re1 O66 92.3(3)
C24 Re1 O66 93.2(2)
C23 Re1 O65 94.6(2)
C25 Re1 O65 95.0(2)
C24 Re1 O65 172.7(3)
O66 Re1 O65 80.09(16)
C23 Re1 O70 96.7(3)
C25 Re1 O70 172.3(2)
C24 Re1 O70 96.3(3)
O66 Re1 O70 81.19(18)
O65 Re1 O70 79.91(17)
C74 Re2 C75 89.4(4)
C74 Re2 C73 87.4(4)
C75 Re2 C73 88.2(4)
C74 Re2 O76 94.5(3)
C75 Re2 O76 174.3(3)
C73 Re2 O76 96.2(3)
C74 Re2 O75 95.0(3)
C75 Re2 O75 95.9(3)
C73 Re2 O75 175.2(3)
O76 Re2 O75 79.54(18)
C74 Re2 O80 174.5(3)
C75 Re2 O80 95.5(3)
C73 Re2 O80 95.3(3)
O76 Re2 O80 80.54(17)
O75 Re2 O80 81.98(18)
C124 Re3 C123 87.3(4)
C124 Re3 C125 87.9(4)
C123 Re3 C125 89.4(4)
C124 Re3 O86 176.1(3)
C123 Re3 O86 94.3(3)
C125 Re3 O86 95.6(3)
C124 Re3 O85 97.3(3)
C123 Re3 O85 95.1(3)
C125 Re3 O85 173.3(3)
O86 Re3 O85 79.07(17)
C124 Re3 O90 96.8(3)
C123 Re3 O90 173.1(3)
C125 Re3 O90 96.3(3)
O86 Re3 O90 81.30(19)
O85 Re3 O90 78.92(19)
C1 Co1 C2 40.1(4)
C1 Co1 C5 38.8(3)
C2 Co1 C5 66.5(3)
C1 Co1 C4 65.8(3)
C2 Co1 C4 66.0(4)
C5 Co1 C4 39.9(3)
C1 Co1 C3 66.9(4)
C2 Co1 C3 40.1(4)
C5 Co1 C3 66.6(4)
C4 Co1 C3 38.8(4)
C1 Co1 P1 123.9(3)
C2 Co1 P1 159.7(3)
C5 Co1 P1 93.3(2)
C4 Co1 P1 97.2(3)
C3 Co1 P1 130.8(4)
C1 Co1 P2 92.5(2)
C2 Co1 P2 100.6(3)
C5 Co1 P2 119.6(2)
C4 Co1 P2 157.9(3)
C3 Co1 P2 137.8(4)
P1 Co1 P2 91.37(7)
C1 Co1 P3 146.2(3)
C2 Co1 P3 106.5(3)
C5 Co1 P3 150.6(3)
C4 Co1 P3 110.8(3)
C3 Co1 P3 89.5(3)
P1 Co1 P3 89.80(7)
P2 Co1 P3 89.48(7)
C9 Co2 C6 66.3(3)
C9 Co2 C8 39.5(3)
C6 Co2 C8 65.7(3)
C9 Co2 C7 66.5(3)
C6 Co2 C7 39.1(3)
C8 Co2 C7 39.4(3)
C9 Co2 C10 39.9(3)
C6 Co2 C10 39.4(3)
C8 Co2 C10 66.4(3)
C7 Co2 C10 66.3(3)
C9 Co2 P6 156.9(3)
C6 Co2 P6 91.0(2)
C8 Co2 P6 135.7(3)
C7 Co2 P6 99.1(2)
C10 Co2 P6 118.7(3)
C9 Co2 P5 96.7(2)
C6 Co2 P5 122.9(3)
C8 Co2 P5 132.1(3)
C7 Co2 P5 158.4(2)
C10 Co2 P5 92.1(2)
P6 Co2 P5 92.09(7)
C9 Co2 P4 111.7(3)
C6 Co2 P4 147.4(3)
C8 Co2 P4 91.8(2)
C7 Co2 P4 108.9(2)
C10 Co2 P4 151.5(3)
P6 Co2 P4 89.66(7)
P5 Co2 P4 89.55(7)
C53 Co3 C55 66.9(3)
C53 Co3 C54 38.8(3)
C55 Co3 C54 40.1(3)
C53 Co3 C51 67.0(3)
C55 Co3 C51 40.5(4)
C54 Co3 C51 67.0(4)
C53 Co3 C52 40.1(3)
C55 Co3 C52 67.1(4)
C54 Co3 C52 66.2(4)
C51 Co3 C52 39.5(3)
C53 Co3 P8 110.1(3)
C55 Co3 P8 105.0(3)
C54 Co3 P8 89.0(3)
C51 Co3 P8 145.1(3)
C52 Co3 P8 150.2(3)
C53 Co3 P9A 144.2(4)
C55 Co3 P9A 118.6(4)
C54 Co3 P9A 158.5(4)
C51 Co3 P9A 94.2(4)
C52 Co3 P9A 106.4(4)
P8 Co3 P9A 102.5(3)
C53 Co3 P7 96.7(2)
C55 Co3 P7 159.5(3)
C54 Co3 P7 131.2(3)
C51 Co3 P7 122.8(3)
C52 Co3 P7 92.5(2)
P8 Co3 P7 92.03(10)
P9A Co3 P7 67.2(3)
C53 Co3 P9 159.1(3)
C55 Co3 P9 102.9(3)
C54 Co3 P9 140.5(3)
C51 Co3 P9 93.2(3)
C52 Co3 P9 119.7(3)
P8 Co3 P9 89.85(10)
P9A Co3 P9 24.5(3)
P7 Co3 P9 88.30(10)
C53 Co3 P7A 87.9(4)
C55 Co3 P7A 150.8(4)
C54 Co3 P7A 110.8(4)
C51 Co3 P7A 142.1(4)
C52 Co3 P7A 103.4(4)
P8 Co3 P7A 69.0(3)
P9A Co3 P7A 90.4(4)
P7 Co3 P7A 29.3(3)
P9 Co3 P7A 105.6(3)
C53 Co3 P8A 128.1(4)
C55 Co3 P8A 94.7(4)
C54 Co3 P8A 95.9(4)
C51 Co3 P8A 128.2(4)
C52 Co3 P8A 160.6(4)
P8 Co3 P8A 25.6(3)
P9A Co3 P8A 87.6(5)
P7 Co3 P8A 105.5(3)
P9 Co3 P8A 69.1(3)
P7A Co3 P8A 89.6(4)
C58 Co4 C57 48.2(6)
C58 Co4 C59 36.4(8)
C57 Co4 C59 68.2(7)
C58 Co4 C56A 64.9(8)
C57 Co4 C56A 45.4(7)
C59 Co4 C56A 52.5(8)
C58 Co4 C60A 54.1(9)
C57 Co4 C60A 68.6(7)
C59 Co4 C60A 22.3(7)
C56A Co4 C60A 36.4(9)
C58 Co4 C58A 19.0(6)
C57 Co4 C58A 36.2(5)
C59 Co4 C58A 54.1(7)
C56A Co4 C58A 67.8(7)
C60A Co4 C58A 68.6(8)
C58 Co4 C56 66.6(7)
C57 Co4 C56 33.3(5)
C59 Co4 C56 64.6(8)
C56A Co4 C56 16.7(7)
C60A Co4 C56 52.0(8)
C58A Co4 C56 63.5(6)
C58 Co4 C59A 22.4(6)
C57 Co4 C59A 66.5(6)
C59 Co4 C59A 19.3(7)
C56A Co4 C59A 66.2(8)
C60A Co4 C59A 41.3(8)
C58A Co4 C59A 41.4(6)
C56 Co4 C59A 74.4(7)
C58 Co4 P10 156.1(5)
C57 Co4 P10 119.2(4)
C59 Co4 P10 124.6(8)
C56A Co4 P10 92.0(6)
C60A Co4 P10 104.0(8)
C58A Co4 P10 155.3(4)
C56 Co4 P10 93.0(5)
C59A Co4 P10 143.3(7)
C58 Co4 P11 109.2(6)
C57 Co4 P11 93.1(3)
C59 Co4 P11 145.0(7)
C56A Co4 P11 131.8(8)
C60A Co4 P11 160.7(7)
C58A Co4 P11 93.1(5)
C56 Co4 P11 115.1(6)
C59A Co4 P11 126.5(7)
P10 Co4 P11 90.15(10)
C58 Co4 C60 63.5(8)
C57 Co4 C60 63.8(7)
C59 Co4 C60 37.1(8)
C56A Co4 C60 23.3(7)
C60A Co4 C60 15.8(8)
C58A Co4 C60 74.1(8)
C56 Co4 C60 39.9(8)
C59A Co4 C60 55.1(8)
P10 Co4 C60 93.1(6)
P11 Co4 C60 155.0(8)
C58 Co4 P12 102.3(6)
C57 Co4 P12 149.9(4)
C59 Co4 P12 91.3(6)
C56A Co4 P12 135.9(8)
C60A Co4 P12 100.7(7)
C58A Co4 P12 114.0(5)
C56 Co4 P12 152.5(6)
C59A Co4 P12 86.8(5)
P10 Co4 P12 90.34(11)
P11 Co4 P12 92.13(10)
C60 Co4 P12 112.7(8)
C103 Co5 C102 39.8(3)
C103 Co5 C101 66.1(4)
C102 Co5 C101 38.9(3)
C103 Co5 C104 38.9(4)
C102 Co5 C104 65.4(3)
C101 Co5 C104 65.2(4)
C103 Co5 C105 65.7(4)
C102 Co5 C105 65.8(4)
C101 Co5 C105 39.6(3)
C104 Co5 C105 38.5(3)
C103 Co5 P15 153.2(3)
C102 Co5 P15 113.5(3)
C101 Co5 P15 90.8(3)
C104 Co5 P15 143.1(3)
C105 Co5 P15 105.5(3)
C103 Co5 P14 117.0(3)
C102 Co5 P14 156.5(3)
C101 Co5 P14 142.1(3)
C104 Co5 P14 93.4(3)
C105 Co5 P14 104.4(3)
P15 Co5 P14 89.47(7)
C103 Co5 P13 94.3(3)
C102 Co5 P13 95.9(3)
C101 Co5 P13 129.1(3)
C104 Co5 P13 126.5(3)
C105 Co5 P13 159.3(3)
P15 Co5 P13 90.26(8)
P14 Co5 P13 88.77(8)
C107 Co6 C110 65.7(4)
C107 Co6 C108 39.2(4)
C110 Co6 C108 65.6(4)
C107 Co6 C109 65.8(4)
C110 Co6 C109 39.4(4)
C108 Co6 C109 39.0(4)
C107 Co6 C106 39.6(4)
C110 Co6 C106 38.8(4)
C108 Co6 C106 65.9(4)
C109 Co6 C106 65.8(4)
C107 Co6 P17 159.5(3)
C110 Co6 P17 96.8(3)
C108 Co6 P17 125.2(4)
C109 Co6 P17 94.0(3)
C106 Co6 P17 130.3(3)
C107 Co6 P18 106.0(3)
C110 Co6 P18 112.5(4)
C108 Co6 P18 144.5(4)
C109 Co6 P18 151.9(4)
C106 Co6 P18 90.5(2)
P17 Co6 P18 90.24(8)
C107 Co6 P16 102.1(3)
C110 Co6 P16 155.8(4)
C108 Co6 P16 91.5(3)
C109 Co6 P16 117.1(4)
C106 Co6 P16 139.8(3)
P17 Co6 P16 89.87(7)
P18 Co6 P16 90.62(8)
O65 Ti1 O10 93.43(17)
O65 Ti1 O61 98.12(19)
O10 Ti1 O61 89.17(16)
O65 Ti1 O8 94.5(2)
O10 Ti1 O8 94.25(16)
O61 Ti1 O8 166.75(17)
O65 Ti1 O7 102.49(18)
O10 Ti1 O7 163.90(17)
O61 Ti1 O7 86.17(16)
O8 Ti1 O7 87.06(17)
O65 Ti1 O9 170.57(18)
O10 Ti1 O9 78.51(16)
O61 Ti1 O9 86.74(16)
O8 Ti1 O9 81.42(17)
O7 Ti1 O9 85.84(16)
O66 Ti2 O18 102.58(19)
O66 Ti2 O10 92.53(18)
O18 Ti2 O10 164.68(17)
O66 Ti2 O17 95.82(19)
O18 Ti2 O17 86.62(18)
O10 Ti2 O17 94.43(17)
O66 Ti2 O62 97.03(19)
O18 Ti2 O62 87.02(17)
O10 Ti2 O62 88.65(16)
O17 Ti2 O62 166.64(17)
O66 Ti2 O19 170.56(19)
O18 Ti2 O19 86.82(16)
O10 Ti2 O19 78.12(16)
O17 Ti2 O19 83.70(17)
O62 Ti2 O19 84.23(17)
O76 Ti3 O20 94.1(2)
O76 Ti3 O72 98.9(2)
O20 Ti3 O72 88.19(19)
O76 Ti3 O28 95.1(2)
O20 Ti3 O28 93.0(2)
O72 Ti3 O28 165.9(2)
O76 Ti3 O29 100.8(2)
O20 Ti3 O29 165.0(2)
O72 Ti3 O29 87.88(19)
O28 Ti3 O29 87.3(2)
O76 Ti3 O27 173.9(2)
O20 Ti3 O27 80.21(19)
O72 Ti3 O27 83.4(2)
O28 Ti3 O27 82.93(19)
O29 Ti3 O27 84.93(18)
O75 Ti4 O20 94.0(2)
O75 Ti4 O37 100.3(2)
O20 Ti4 O37 165.6(2)
O75 Ti4 O38 95.4(2)
O20 Ti4 O38 90.90(19)
O37 Ti4 O38 88.7(2)
O75 Ti4 O71 97.8(2)
O20 Ti4 O71 87.34(18)
O37 Ti4 O71 89.78(19)
O38 Ti4 O71 166.8(2)
O75 Ti4 O39 174.8(2)
O20 Ti4 O39 81.15(19)
O37 Ti4 O39 84.5(2)
O38 Ti4 O39 82.9(2)
O71 Ti4 O39 83.95(19)
O85 Ti5 O48 100.37(19)
O85 Ti5 O30 93.32(19)
O48 Ti5 O30 166.17(18)
O85 Ti5 O47 94.4(2)
O48 Ti5 O47 87.52(17)
O30 Ti5 O47 93.41(17)
O85 Ti5 O81 99.2(2)
O48 Ti5 O81 88.89(18)
O30 Ti5 O81 86.99(17)
O47 Ti5 O81 166.38(19)
O85 Ti5 O49 173.8(2)
O48 Ti5 O49 84.51(16)
O30 Ti5 O49 81.96(16)
O47 Ti5 O49 81.95(17)
O81 Ti5 O49 84.64(17)
O86 Ti6 O59 94.8(2)
O86 Ti6 O58 100.1(2)
O59 Ti6 O58 87.13(17)
O86 Ti6 O30 93.40(19)
O59 Ti6 O30 92.59(17)
O58 Ti6 O30 166.47(18)
O86 Ti6 O82 97.5(2)
O59 Ti6 O82 167.65(19)
O58 Ti6 O82 90.04(18)
O30 Ti6 O82 87.36(16)
O86 Ti6 O57 174.6(2)
O59 Ti6 O57 83.38(17)
O58 Ti6 O57 84.89(17)
O30 Ti6 O57 81.65(16)
O82 Ti6 O57 84.39(17)
O63 S1 O64 112.4(3)
O63 S1 O62 108.9(3)
O64 S1 O62 110.5(3)
O63 S1 O61 107.7(2)
O64 S1 O61 109.7(2)
O62 S1 O61 107.4(2)
O74 S2 O73 112.2(3)
O74 S2 O72 108.3(3)
O73 S2 O72 109.9(3)
O74 S2 O71 107.2(3)
O73 S2 O71 110.7(3)
O72 S2 O71 108.3(3)
O84 S3 O83 112.5(3)
O84 S3 O81 108.2(3)
O83 S3 O81 109.8(3)
O84 S3 O82 108.4(3)
O83 S3 O82 110.5(3)
O81 S3 O82 107.2(2)
O7 P1 O1 107.3(2)
O7 P1 O2 108.8(2)
O1 P1 O2 102.6(3)
O7 P1 Co1 118.00(18)
O1 P1 Co1 111.9(2)
O2 P1 Co1 107.19(19)
O8 P2 O4 109.5(3)
O8 P2 O3 106.5(3)
O4 P2 O3 100.9(3)
O8 P2 Co1 117.36(18)
O4 P2 Co1 107.1(2)
O3 P2 Co1 114.2(2)
O9 P3 O6 110.0(3)
O9 P3 O5 108.0(3)
O6 P3 O5 101.1(3)
O9 P3 Co1 117.86(18)
O6 P3 Co1 107.7(2)
O5 P3 Co1 110.8(2)
O17 P4 O11 103.5(3)
O17 P4 O12 107.1(2)
O11 P4 O12 103.6(3)
O17 P4 Co2 117.59(19)
O11 P4 Co2 115.4(2)
O12 P4 Co2 108.48(18)
O18 P5 O14 107.1(3)
O18 P5 O13 108.1(3)
O14 P5 O13 103.1(3)
O18 P5 Co2 117.93(18)
O14 P5 Co2 110.0(2)
O13 P5 Co2 109.6(2)
O19 P6 O15 109.5(3)
O19 P6 O16 109.3(3)
O15 P6 O16 100.3(3)
O19 P6 Co2 116.91(18)
O15 P6 Co2 112.6(2)
O16 P6 Co2 106.7(2)
O27 P7 O21 112.3(3)
O27 P7 O22 104.9(6)
O21 P7 O22 112.3(6)
O27 P7 Co3 114.9(2)
O21 P7 Co3 108.3(3)
O22 P7 Co3 103.9(5)
O28 P8 O24 107.4(3)
O28 P8 O23 110.7(4)
O24 P8 O23 98.6(5)
O28 P8 Co3 118.3(2)
O24 P8 Co3 111.9(3)
O23 P8 Co3 108.2(3)
O29 P9 O26 109.8(3)
O29 P9 O25 107.6(3)
O26 P9 O25 101.9(4)
O29 P9 Co3 115.9(2)
O26 P9 Co3 109.4(2)
O25 P9 Co3 111.2(3)
O27 P7A O22A 119.6(12)
O27 P7A O21A 100.0(7)
O22A P7A O21A 94.9(12)
O27 P7A Co3 114.3(6)
O22A P7A Co3 116.3(12)
O21A P7A Co3 106.9(6)
O24 P8A O28 112.7(9)
O24 P8A Co3 110.5(7)
O28 P8A Co3 112.0(7)
O26 P9A O29 112.6(8)
O26 P9A Co3 112.1(6)
O29 P9A Co3 117.7(6)
O32 P10 O31A 70.9(8)
O32 P10 O37 115.9(7)
O31A P10 O37 112.2(5)
O32 P10 O32A 27.4(6)
O31A P10 O32A 98.3(6)
O37 P10 O32A 104.6(4)
O32 P10 O31 96.7(8)
O31A P10 O31 25.9(6)
O37 P10 O31 104.1(5)
O32A P10 O31 124.1(6)
O32 P10 Co4 113.6(6)
O31A P10 Co4 116.0(5)
O37 P10 Co4 119.0(2)
O32A P10 Co4 103.1(4)
O31 P10 Co4 103.2(5)
O38 P11 O34A 111.0(5)
O38 P11 O33 109.4(5)
O34A P11 O33 77.8(7)
O38 P11 O33A 102.9(6)
O34A P11 O33A 101.8(8)
O33 P11 O33A 24.1(6)
O38 P11 O34 103.4(5)
O34A P11 O34 24.3(6)
O33 P11 O34 102.1(7)
O33A P11 O34 126.0(7)
O38 P11 Co4 118.3(2)
O34A P11 Co4 115.9(5)
O33 P11 Co4 117.6(5)
O33A P11 Co4 104.3(5)
O34 P11 Co4 103.2(5)
O39 P12 O35 112.6(6)
O39 P12 O36 113.5(4)
O35 P12 O36 80.5(7)
O39 P12 O35A 106.1(5)
O35 P12 O35A 20.1(7)
O36 P12 O35A 100.5(6)
O39 P12 O36A 96.6(9)
O35 P12 O36A 108.8(10)
O36 P12 O36A 28.8(8)
O35A P12 O36A 128.9(10)
O39 P12 Co4 119.3(2)
O35 P12 Co4 115.6(6)
O36 P12 Co4 108.9(4)
O35A P12 Co4 106.5(5)
O36A P12 Co4 100.7(8)
O47 P13 O41 107.2(3)
O47 P13 O42 109.3(3)
O41 P13 O42 100.6(3)
O47 P13 Co5 116.57(19)
O41 P13 Co5 114.1(2)
O42 P13 Co5 107.9(2)
O48 P14 O44 108.7(2)
O48 P14 O43 107.2(3)
O44 P14 O43 102.7(3)
O48 P14 Co5 116.67(18)
O44 P14 Co5 109.73(19)
O43 P14 Co5 110.9(2)
O49 P15 O45 108.2(2)
O49 P15 O46 110.4(2)
O45 P15 O46 99.4(3)
O49 P15 Co5 117.97(18)
O45 P15 Co5 112.45(19)
O46 P15 Co5 106.83(19)
O57 P16 O51 108.7(3)
O57 P16 O52 109.3(3)
O51 P16 O52 99.7(4)
O57 P16 Co6 117.67(19)
O51 P16 Co6 109.5(3)
O52 P16 Co6 110.5(2)
O58 P17 O54 108.4(3)
O58 P17 O53 108.6(3)
O54 P17 O53 102.4(3)
O58 P17 Co6 117.95(18)
O54 P17 Co6 110.9(2)
O53 P17 Co6 107.5(2)
O59 P18 O56 107.8(3)
O59 P18 O55 107.2(3)
O56 P18 O55 103.1(4)
O59 P18 Co6 117.21(18)
O56 P18 Co6 111.0(2)
O55 P18 Co6 109.5(2)
C11 O1 P1 125.9(4)
C13 O2 P1 117.4(5)
C15 O3 P2 124.3(6)
C17 O4 P2 118.3(5)
C19 O5 P3 125.2(5)
C21 O6 P3 118.2(5)
P1 O7 Ti1 134.1(3)
P2 O8 Ti1 135.3(3)
P3 O9 Ti1 128.9(2)
Ti1 O10 Ti2 127.5(2)
C31A O11 C31 61.6(15)
C31A O11 P4 147.8(16)
C31 O11 P4 129.7(7)
C33 O12 P4 120.5(4)
C35 O13 P5 126.4(6)
C37A O14 C37 49.7(15)
C37A O14 P5 133.6(16)
C37 O14 P5 126.1(7)
C39 O15 P6 126.1(5)
C41A O16 C41 32.8(13)
C41A O16 P6 129.8(13)
C41 O16 P6 120.5(6)
P4 O17 Ti2 133.6(3)
P5 O18 Ti2 132.9(3)
P6 O19 Ti2 130.7(2)
Ti3 O20 Ti4 127.7(2)
C61 O21 P7 121.6(7)
C63 O22 P7 130.2(16)
C61A O21A P7A 123.1(13)
C63A O22A P7A 115(2)
C65 O23 C63A 56.2(14)
C65 O23 P8 120.4(12)
C63A O23 P8 130.3(14)
P8A O24 C67 110.2(11)
P8A O24 P8 37.9(5)
C67 O24 P8 127.3(10)
C69 O25 C69A 25.4(11)
C69 O25 P9 120.0(8)
C69A O25 P9 124.8(10)
C71A O26 C71 23.4(9)
C71A O26 P9A 129.6(9)
C71 O26 P9A 120.6(8)
C71A O26 P9 117.1(8)
C71 O26 P9 124.6(7)
P9A O26 P9 34.8(5)
P7A O27 P7 41.9(4)
P7A O27 Ti3 126.9(5)
P7 O27 Ti3 126.0(3)
P8 O28 P8A 37.0(5)
P8 O28 Ti3 131.9(3)
P8A O28 Ti3 128.5(5)
P9A O29 P9 34.9(4)
P9A O29 Ti3 129.1(5)
P9 O29 Ti3 131.7(3)
Ti5 O30 Ti6 127.3(2)
C81 O31 P10 122.6(12)
P10 O32 C83 122.9(15)
P11 O33 C85 112.2(10)
C87 O34 P11 141(2)
P12 O35 C89 108.3(13)
C91 O36 P12 125.7(11)
P10 O31A C81A 132.7(19)
C83A O32A P10 100.2(11)
P11 O33A C85A 110.0(15)
C87A O34A P11 133.6(13)
C89A O35A P12 119(2)
C91A O36A P12 133(3)
P10 O37 Ti4 134.8(3)
P11 O38 Ti4 134.7(3)
P12 O39 Ti4 130.8(3)
C111 O41 P13 124.5(5)
C113 O42 P13 118.2(5)
C115 O43 P14 126.2(5)
C117 O44 P14 117.5(5)
C119 O45 P15 124.5(4)
C121 O46 P15 118.5(4)
P13 O47 Ti5 129.2(3)
P14 O48 Ti5 133.0(2)
P15 O49 Ti5 129.0(2)
C131 O51 C231 30.8(8)
C131 O51 P16 127.9(8)
C231 O51 P16 127.0(7)
C133 O52 C233 31.6(9)
C133 O52 P16 126.4(8)
C233 O52 P16 119.1(9)
C135 O53 P17 124.2(5)
C137 O54 C237 31.1(9)
C137 O54 P17 128.5(8)
C237 O54 P17 123.1(9)
C239 O55 C139 35.6(10)
C239 O55 P18 128.4(10)
C139 O55 P18 121.3(9)
C141 O56 P18 124.9(8)
P16 O57 Ti6 129.1(2)
P17 O58 Ti6 132.9(3)
P18 O59 Ti6 134.9(3)
S1 O61 Ti1 136.1(2)
S1 O62 Ti2 133.7(3)
Ti1 O65 Re1 148.5(2)
Ti2 O66 Re1 148.2(2)
S2 O71 Ti4 133.0(3)
S2 O72 Ti3 137.0(3)
Ti4 O75 Re2 149.8(3)
Ti3 O76 Re2 151.3(3)
S3 O81 Ti5 135.2(3)
S3 O82 Ti6 133.2(3)
Ti5 O85 Re3 150.3(2)
Ti6 O86 Re3 148.9(3)
C5 C1 C2 109.0(9)
C5 C1 Co1 71.2(4)
C2 C1 Co1 70.0(5)
C1 C2 C3 107.6(9)
C1 C2 Co1 69.9(5)
C3 C2 Co1 71.3(5)
C4 C3 C2 106.5(9)
C4 C3 Co1 69.8(5)
C2 C3 Co1 68.6(5)
C3 C4 C5 109.7(9)
C3 C4 Co1 71.4(5)
C5 C4 Co1 70.1(4)
C1 C5 C4 107.2(9)
C1 C5 Co1 69.9(4)
C4 C5 Co1 70.1(4)
C7 C6 C10 109.5(8)
C7 C6 Co2 70.9(4)
C10 C6 Co2 70.8(4)
C6 C7 C8 107.6(8)
C6 C7 Co2 70.0(4)
C8 C7 Co2 70.2(4)
C9 C8 C7 108.2(8)
C9 C8 Co2 69.7(4)
C7 C8 Co2 70.4(4)
C8 C9 C10 107.9(8)
C8 C9 Co2 70.8(4)
C10 C9 Co2 70.7(4)
C6 C10 C9 106.8(8)
C6 C10 Co2 69.8(4)
C9 C10 Co2 69.4(4)
O1 C11 C12 107.6(7)
C14A C13 O2 109.6(12)
C14A C13 C14 68.2(11)
O2 C13 C14 107.3(8)
O3 C15 C16 113.8(8)
C18 C17 O4 113.9(11)
C18 C17 C18A 71.0(13)
O4 C17 C18A 106.2(12)
O5 C19 C20 111.9(7)
C22 C21 O6 115.8(10)
O67 C23 Re1 177.6(7)
O68 C24 Re1 177.3(7)
O69 C25 Re1 179.4(7)
O11 C31 C32 112.0(10)
O11 C31A C32 114(2)
C31 C32 C31A 50.8(12)
O12 C33 C34 109.1(6)
C36 C35 O13 124.3(11)
O14 C37 C38 112.3(12)
O14 C37A C38A 118(3)
O15 C39 C40 116.1(8)
O16 C41 C42 105.2(8)
O16 C41A C42 127(2)
C41A C42 C41 30.6(13)
C52 C51 C55 107.5(9)
C52 C51 Co3 70.5(5)
C55 C51 Co3 69.2(5)
C51 C52 C53 107.9(9)
C51 C52 Co3 70.1(5)
C53 C52 Co3 69.1(4)
C54 C53 C52 108.7(8)
C54 C53 Co3 71.2(4)
C52 C53 Co3 70.8(4)
C53 C54 C55 108.9(9)
C53 C54 Co3 70.0(5)
C55 C54 Co3 69.4(5)
C54 C55 C51 107.0(8)
C54 C55 Co3 70.5(5)
C51 C55 Co3 70.3(5)
C56 C57 C58A 126.0(15)
C56 C57 C56A 19.2(12)
C58A C57 C56A 106.9(13)
C56 C57 C58 103.8(14)
C58A C57 C58 22.3(9)
C56A C57 C58 84.7(12)
C56 C57 Co4 75.8(9)
C58A C57 Co4 73.4(8)
C56A C57 Co4 67.6(8)
C58 C57 Co4 65.1(7)
C57 C56 C60 113.6(16)
C57 C56 Co4 71.0(9)
C60 C56 Co4 71.1(10)
C59 C58 C57 102.2(17)
C59 C58 Co4 73.2(12)
C57 C58 Co4 66.7(7)
C58 C59 C60 114(2)
C58 C59 Co4 70.4(12)
C60 C59 Co4 74.5(13)
C59 C60 C56 106.2(18)
C59 C60 Co4 68.5(12)
C56 C60 Co4 69.0(11)
C60A C56A C57 106.9(18)
C60A C56A Co4 71.8(13)
C57 C56A Co4 67.0(8)
C57 C58A C59A 110.9(14)
C57 C58A Co4 70.5(8)
C59A C58A Co4 70.4(9)
C60A C59A C58A 104.3(16)
C60A C59A Co4 67.4(11)
C58A C59A Co4 68.3(9)
C56A C60A C59A 111(2)
C56A C60A Co4 71.8(13)
C59A C60A Co4 71.2(11)
C62 C61 O21 111.7(10)
O22 C63 C64 119(2)
O21A C61A C62A 113(2)
O22A C63A O23 75.8(19)
O22A C63A C64A 103(2)
O23 C63A C64A 99(3)
O23 C65 C66 96.3(18)
O24 C67 C68A 99(2)
O24 C67 C68 100.4(15)
C68A C67 C68 97(4)
O25 C69 C70 105.7(14)
C70A C69A O25 98.1(18)
O26 C71 C72 98.3(12)
O26 C71A C72A 102.6(15)
O77 C73 Re2 178.9(9)
O78 C74 Re2 178.8(9)
O79 C75 Re2 177.9(8)
O31 C81 C82 108.2(15)
O32 C83 C84 105.3(19)
C86 C85 O33 113.9(16)
O31A C81A C82A 101(3)
C84A C83A O32A 77(3)
C86A C85A O33A 94(3)
O34 C87 C88 99(2)
O34A C87A C88A 123(2)
C90 C89 O35 110(2)
O35A C89A C90A 107(3)
O36 C91 C92 101.6(19)
O36A C91A C92A 107(3)
C102 C101 C105 108.1(8)
C102 C101 Co5 70.4(5)
C105 C101 Co5 70.8(5)
C101 C102 C103 108.0(8)
C101 C102 Co5 70.7(5)
C103 C102 Co5 70.0(4)
C104 C103 C102 106.9(9)
C104 C103 Co5 70.8(5)
C102 C103 Co5 70.1(4)
C105 C104 C103 110.1(9)
C105 C104 Co5 71.4(5)
C103 C104 Co5 70.3(5)
C104 C105 C101 107.0(9)
C104 C105 Co5 70.2(5)
C101 C105 Co5 69.6(5)
C110 C106 C107 107.5(9)
C110 C106 Co6 70.3(5)
C107 C106 Co6 69.7(5)
C108 C107 C106 107.8(9)
C108 C107 Co6 70.6(5)
C106 C107 Co6 70.7(5)
C109 C108 C107 108.4(9)
C109 C108 Co6 70.5(5)
C107 C108 Co6 70.2(5)
C108 C109 C110 107.7(9)
C108 C109 Co6 70.5(5)
C110 C109 Co6 70.2(5)
C106 C110 C109 108.6(9)
C106 C110 Co6 70.9(5)
C109 C110 Co6 70.3(5)
O41 C111 C112 112.7(9)
O42 C113 C114 104.4(11)
O42 C113 C214 110.6(10)
C114 C113 C214 26.2(10)
C216 C115 O43 115.5(12)
C216 C115 C116 31.4(11)
O43 C115 C116 102.3(11)
C218 C117 O44 113.6(13)
C218 C117 C118 45.9(12)
O44 C117 C118 111.0(8)
O45 C119 C120 109.1(7)
C122 C121 O46 112.5(8)
O89 C123 Re3 178.8(9)
O87 C124 Re3 178.7(9)
O88 C125 Re3 175.6(9)
O51 C131 C132 107.6(13)
O52 C133 C134 128(2)
O51 C231 C232 112.3(12)
C234 C233 O52 129(2)
O53 C135 C136 111.5(8)
C237 C137 O54 77(2)
C237 C137 C138 78(2)
O54 C137 C138 113.9(12)
C137 C237 O54 72(2)
C137 C237 C138 73(2)
O54 C237 C138 109.8(14)
C137 C138 C237 29.5(9)
C140 C139 O55 115(2)
O55 C239 C240 104.5(18)
O56 C141 C142 105.4(13)
C5S N1 C1S 112.7(6)
C5S N1 C3S 110.3(6)
C1S N1 C3S 111.3(6)
N1 C1S C2S 113.0(7)
C4S C3S N1 113.5(7)
N1 C5S C6S 114.1(7)
C11S N2 C15S 108.8(7)
C11S N2 C13S 112.5(7)
C15S N2 C13S 110.9(8)
C12S C11S N2 119.0(8)
C14S C13S N2 116.5(8)
C16S C15S N2 116.8(10)
O13S S1S O12S 113.0(9)
O13S S1S O11S 110.6(9)
O12S S1S O11S 112.9(9)
O13S S1S C10S 106.9(7)
O12S S1S C10S 106.5(7)
O11S S1S C10S 106.4(8)
F13S C10S F12S 114.0(13)
F13S C10S F11S 108.0(12)
F12S C10S F11S 93.6(11)
F13S C10S S1S 112.9(11)
F12S C10S S1S 113.3(11)
F11S C10S S1S 113.4(10)
S1SA C10A O15S 131.8(19)
S1SA C10A O14S 9.1(7)
O15S C10A O14S 140.2(17)
S1SA C10A F14S 79.8(11)
O15S C10A F14S 114.4(17)
O14S C10A F14S 73.5(10)
C10A S1SA F14S 61.8(9)
C10A S1SA O15S 26.7(12)
F14S S1SA O15S 74.7(10)
C10A O14S F14S 57.3(8)
C10A O15S S1SA 21.5(9)
C10A F14S S1SA 38.4(7)
C10A F14S O14S 49.3(7)
S1SA F14S O14S 11.8(4)
O21S S2S O22S 107.4(11)
O21S S2S O23S 114.1(10)
O22S S2S O23S 97.9(9)
O21S S2S C20S 130.4(12)
O22S S2S C20S 91.5(10)
O23S S2S C20S 107.8(9)
F23S C20S F22S 110.7(18)
F23S C20S F21S 139(2)
F22S C20S F21S 101.1(18)
F23S C20S S2S 102.2(14)
F22S C20S S2S 103.9(14)
F21S C20S S2S 93.8(15)
S2SB S2SA O25S 32.7(12)
S2SB S2SA O24S 135.8(18)
O25S S2SA O24S 103.2(10)
S2SB S2SA O26S 64.5(9)
O25S S2SA O26S 68.2(6)
O24S S2SA O26S 106.3(9)
C20A S2SB S2SA 38.1(17)
C20A S2SB O25S 154(3)
S2SA S2SB O25S 118.2(19)
C20A S2SB O26S 100.9(19)
S2SA S2SB O26S 91.4(10)
O25S S2SB O26S 88.4(11)
C20A S2SB O24S 68(2)
S2SA S2SB O24S 30.7(13)
O25S S2SB O24S 87.6(12)
O26S S2SB O24S 89.9(9)
S2SB C20A O25S 15.6(18)
S2SB C20A O26S 61.5(16)
O25S C20A O26S 67.5(9)
S2SB C20A O24S 97(2)
O25S C20A O24S 82.8(10)
O26S C20A O24S 89.5(9)
S2SA O24S C20A 2.4(5)
S2SA O24S S2SB 13.5(6)
C20A O24S S2SB 14.6(4)
S2SB O25S S2SA 29.1(9)
S2SB O25S C20A 10.6(11)
S2SA O25S C20A 19.5(6)
S2SB O25S O26S 64.7(9)
S2SA O25S O26S 68.4(7)
C20A O25S O26S 69.0(8)
S2SB O26S O25S 27.0(5)
S2SB O26S S2SA 24.1(5)
O25S O26S S2SA 43.4(5)
S2SB O26S C20A 17.6(5)
O25S O26S C20A 43.5(6)
S2SA O26S C20A 14.4(5)

loop_
_geom_bond_atom_site_label_1
_geom_bond_atom_site_label_2
_geom_bond_distance
Re1 C23 1.866(7)
Re1 C25 1.866(8)
Re1 C24 1.922(8)
Re1 O66 2.089(4)
Re1 O65 2.105(4)
Re1 O70 2.150(5)
Re2 C74 1.867(9)
Re2 C75 1.908(8)
Re2 C73 1.913(10)
Re2 O76 2.107(4)
Re2 O75 2.112(5)
Re2 O80 2.163(4)
Re3 C124 1.859(8)
Re3 C123 1.882(9)
Re3 C125 1.896(8)
Re3 O86 2.093(5)
Re3 O85 2.114(4)
Re3 O90 2.143(5)
Co1 C1 2.057(7)
Co1 C2 2.058(8)
Co1 C5 2.074(7)
Co1 C4 2.074(7)
Co1 C3 2.094(9)
Co1 P1 2.154(2)
Co1 P2 2.157(2)
Co1 P3 2.164(2)
Co2 C9 2.065(7)
Co2 C6 2.069(7)
Co2 C8 2.080(7)
Co2 C7 2.081(7)
Co2 C10 2.082(7)
Co2 P6 2.1621(19)
Co2 P5 2.163(2)
Co2 P4 2.163(2)
Co3 C53 2.072(7)
Co3 C55 2.073(8)
Co3 C54 2.088(8)
Co3 C51 2.089(8)
Co3 C52 2.094(8)
Co3 P8 2.132(3)
Co3 P9A 2.146(11)
Co3 P7 2.166(3)
Co3 P9 2.168(3)
Co3 P7A 2.184(11)
Co3 P8A 2.246(12)
Co4 C58 2.037(17)
Co4 C57 2.063(9)
Co4 C59 2.07(2)
Co4 C56A 2.07(2)
Co4 C60A 2.07(2)
Co4 C58A 2.097(15)
Co4 C56 2.115(16)
Co4 C59A 2.126(19)
Co4 P10 2.138(3)
Co4 P11 2.141(3)
Co4 C60 2.14(2)
Co4 P12 2.152(3)
Co5 C103 2.070(7)
Co5 C102 2.071(7)
Co5 C101 2.075(8)
Co5 C104 2.077(8)
Co5 C105 2.091(8)
Co5 P15 2.153(2)
Co5 P14 2.158(2)
Co5 P13 2.160(2)
Co6 C107 2.058(8)
Co6 C110 2.063(8)
Co6 C108 2.063(8)
Co6 C109 2.064(8)
Co6 C106 2.071(8)
Co6 P17 2.150(2)
Co6 P18 2.153(2)
Co6 P16 2.167(2)
Ti1 O65 1.675(4)
Ti1 O10 1.988(4)
Ti1 O61 2.004(4)
Ti1 O8 2.007(4)
Ti1 O7 2.015(4)
Ti1 O9 2.184(4)
Ti2 O66 1.692(4)
Ti2 O18 1.996(4)
Ti2 O10 1.999(4)
Ti2 O17 2.003(4)
Ti2 O62 2.011(4)
Ti2 O19 2.161(4)
Ti3 O76 1.680(5)
Ti3 O20 1.976(4)
Ti3 O72 2.006(5)
Ti3 O28 2.011(5)
Ti3 O29 2.017(4)
Ti3 O27 2.176(5)
Ti4 O75 1.677(5)
Ti4 O20 1.999(4)
Ti4 O37 2.002(5)
Ti4 O38 2.008(5)
Ti4 O71 2.017(4)
Ti4 O39 2.191(5)
Ti5 O85 1.668(4)
Ti5 O48 1.996(4)
Ti5 O30 1.997(4)
Ti5 O47 2.016(4)
Ti5 O81 2.021(4)
Ti5 O49 2.189(4)
Ti6 O86 1.680(5)
Ti6 O59 2.000(4)
Ti6 O58 2.007(4)
Ti6 O30 2.015(4)
Ti6 O82 2.018(4)
Ti6 O57 2.178(4)
S1 O63 1.452(4)
S1 O64 1.460(4)
S1 O62 1.493(4)
S1 O61 1.498(4)
S2 O74 1.449(5)
S2 O73 1.452(5)
S2 O72 1.500(4)
S2 O71 1.504(4)
S3 O84 1.448(5)
S3 O83 1.451(4)
S3 O81 1.498(4)
S3 O82 1.499(4)
P1 O7 1.514(4)
P1 O1 1.578(5)
P1 O2 1.599(5)
P2 O8 1.520(4)
P2 O4 1.576(5)
P2 O3 1.592(5)
P3 O9 1.507(4)
P3 O6 1.589(5)
P3 O5 1.598(5)
P4 O17 1.517(4)
P4 O11 1.576(5)
P4 O12 1.598(4)
P5 O18 1.520(4)
P5 O14 1.580(5)
P5 O13 1.585(5)
P6 O19 1.506(4)
P6 O15 1.580(5)
P6 O16 1.587(5)
P7 O27 1.542(5)
P7 O21 1.603(7)
P7 O22 1.637(16)
P8 O28 1.537(5)
P8 O24 1.548(6)
P8 O23 1.608(8)
P9 O29 1.533(5)
P9 O26 1.552(6)
P9 O25 1.613(7)
P7A O27 1.534(12)
P7A O22A 1.57(3)
P7A O21A 1.728(16)
P8A O24 1.445(13)
P8A O28 1.541(12)
P9A O26 1.514(12)
P9A O29 1.521(11)
P10 O32 1.426(14)
P10 O31A 1.480(12)
P10 O37 1.522(5)
P10 O32A 1.704(11)
P10 O31 1.723(13)
P11 O38 1.500(5)
P11 O34A 1.515(13)
P11 O33 1.563(13)
P11 O33A 1.699(16)
P11 O34 1.749(15)
P12 O39 1.502(5)
P12 O35 1.513(15)
P12 O36 1.536(10)
P12 O35A 1.705(14)
P12 O36A 1.81(3)
P13 O47 1.529(4)
P13 O41 1.585(5)
P13 O42 1.598(5)
P14 O48 1.532(4)
P14 O44 1.584(5)
P14 O43 1.591(5)
P15 O49 1.503(4)
P15 O45 1.589(5)
P15 O46 1.590(5)
P16 O57 1.509(4)
P16 O51 1.584(5)
P16 O52 1.589(5)
P17 O58 1.518(4)
P17 O54 1.571(5)
P17 O53 1.585(5)
P18 O59 1.523(4)
P18 O56 1.585(5)
P18 O55 1.592(6)
O1 C11 1.444(8)
O2 C13 1.469(9)
O3 C15 1.397(10)
O4 C17 1.477(9)
O5 C19 1.440(9)
O6 C21 1.450(10)
O11 C31A 1.26(3)
O11 C31 1.358(13)
O12 C33 1.438(8)
O13 C35 1.381(11)
O14 C37A 1.17(3)
O14 C37 1.428(13)
O15 C39 1.411(9)
O16 C41A 1.31(3)
O16 C41 1.449(12)
O21 C61 1.435(12)
O22 C63 1.33(2)
O21A C61A 1.37(3)
O22A C63A 1.49(2)
O23 C65 1.44(2)
O23 C63A 1.49(4)
O24 C67 1.483(18)
O25 C69 1.485(17)
O25 C69A 1.61(3)
O26 C71A 1.469(18)
O26 C71 1.476(16)
O31 C81 1.334(16)
O32 C83 1.47(2)
O33 C85 1.574(18)
O34 C87 1.41(3)
O35 C89 1.65(2)
O36 C91 1.420(17)
O31A C81A 1.50(5)
O32A C83A 1.60(3)
O33A C85A 1.73(5)
O34A C87A 1.48(2)
O35A C89A 1.49(3)
O36A C91A 1.46(3)
O41 C111 1.407(9)
O42 C113 1.467(10)
O43 C115 1.409(10)
O44 C117 1.476(9)
O45 C119 1.439(8)
O46 C121 1.455(8)
O51 C131 1.339(15)
O51 C231 1.365(15)
O52 C133 1.341(15)
O52 C233 1.457(17)
O53 C135 1.395(9)
O54 C137 1.392(15)
O54 C237 1.43(2)
O55 C239 1.45(3)
O55 C139 1.471(18)
O56 C141 1.403(13)
O67 C23 1.190(8)
O68 C24 1.148(8)
O69 C25 1.172(8)
O77 C73 1.150(10)
O78 C74 1.185(9)
O79 C75 1.158(8)
O87 C124 1.171(9)
O88 C125 1.143(10)
O89 C123 1.162(9)
C1 C5 1.374(11)
C1 C2 1.411(13)
C2 C3 1.425(14)
C3 C4 1.383(14)
C4 C5 1.414(12)
C6 C7 1.387(11)
C6 C10 1.400(11)
C7 C8 1.403(11)
C8 C9 1.402(11)
C9 C10 1.415(12)
C11 C12 1.504(11)
C13 C14A 1.46(3)
C13 C14 1.501(16)
C15 C16 1.482(12)
C17 C18 1.42(2)
C17 C18A 1.51(3)
C19 C20 1.494(11)
C21 C22 1.343(13)
C31 C32 1.539(15)
C31A C32 1.59(3)
C33 C34 1.466(10)
C35 C36 1.341(12)
C37 C38 1.53(2)
C37A C38A 1.60(4)
C39 C40 1.437(12)
C41 C42 1.552(14)
C41A C42 1.36(3)
C51 C52 1.412(11)
C51 C55 1.442(13)
C52 C53 1.428(12)
C53 C54 1.383(12)
C54 C55 1.425(12)
C57 C56 1.197(18)
C57 C58A 1.292(17)
C57 C56A 1.60(2)
C57 C58 1.68(2)
C56 C60 1.45(3)
C58 C59 1.28(3)
C59 C60 1.34(3)
C56A C60A 1.30(3)
C58A C59A 1.49(2)
C59A C60A 1.48(3)
C61 C62 1.422(16)
C63 C64 1.48(2)
C61A C62A 1.49(4)
C63A C64A 1.54(3)
C65 C66 1.63(2)
C67 C68A 1.55(3)
C67 C68 1.563(16)
C69 C70 1.58(2)
C69A C70A 1.54(2)
C71 C72 1.619(19)
C71A C72A 1.61(2)
C81 C82 1.60(2)
C83 C84 1.52(2)
C85 C86 1.53(2)
C81A C82A 1.59(3)
C83A C84A 1.59(3)
C85A C86A 1.55(3)
C87 C88 1.55(3)
C87A C88A 1.50(2)
C89 C90 1.47(2)
C89A C90A 1.55(3)
C91 C92 1.51(2)
C91A C92A 1.52(2)
C101 C102 1.382(12)
C101 C105 1.411(12)
C102 C103 1.410(12)
C103 C104 1.380(13)
C104 C105 1.373(12)
C106 C110 1.373(13)
C106 C107 1.400(13)
C107 C108 1.383(14)
C108 C109 1.377(14)
C109 C110 1.393(14)
C111 C112 1.424(13)
C113 C114 1.53(3)
C113 C214 1.58(2)
C115 C216 1.39(2)
C115 C116 1.59(3)
C117 C218 1.34(2)
C117 C118 1.499(16)
C119 C120 1.519(11)
C121 C122 1.372(12)
C131 C132 1.53(2)
C133 C134 1.39(2)
C231 C232 1.537(17)
C233 C234 1.28(2)
C135 C136 1.439(11)
C137 C237 0.76(2)
C137 C138 1.467(16)
C237 C138 1.50(2)
C139 C140 1.45(2)
C239 C240 1.58(2)
C141 C142 1.503(17)
N1 C5S 1.468(9)
N1 C1S 1.487(9)
N1 C3S 1.523(10)
C1S C2S 1.519(10)
C3S C4S 1.474(11)
C5S C6S 1.488(11)
N2 C11S 1.457(9)
N2 C15S 1.476(10)
N2 C13S 1.490(10)
C11S C12S 1.450(12)
C13S C14S 1.478(12)
C15S C16S 1.428(13)
S1S O13S 1.338(11)
S1S O12S 1.378(11)
S1S O11S 1.425(14)
S1S C10S 1.707(13)
C10S F13S 1.216(14)
C10S F12S 1.334(14)
C10S F11S 1.335(14)
C10A S1SA 1.040(14)
C10A O15S 1.27(3)
C10A O14S 1.329(15)
C10A F14S 1.475(19)
S1SA F14S 1.648(16)
S1SA O15S 2.11(3)
O14S F14S 1.681(17)
S2S O21S 1.175(14)
S2S O22S 1.547(16)
S2S O23S 1.551(11)
S2S C20S 1.831(17)
C20S F23S 1.261(19)
C20S F22S 1.290(19)
C20S F21S 1.33(2)
S2SA S2SB 0.669(12)
S2SA O25S 1.213(10)
S2SA O24S 1.462(14)
S2SA O26S 1.640(13)
S2SB C20A 0.509(12)
S2SB O25S 0.743(12)
S2SB O26S 1.481(15)
S2SB O24S 1.997(18)
C20A O25S 1.221(16)
C20A O26S 1.654(17)
C20A O24S 1.869(19)
O25S O26S 1.638(15)
